data_7710665
loop_
_publ_author_name
'Horrer, G\"unther'
'Mann, Sophie'
'Krummenacher, Ivo'
'Braunschweig, Holger'
'Radius, Udo'

_publ_section_title
;
 N-Heterocyclic Carbene and Cyclic (Alkyl)(amino)carbene Complexes of
 Vanadium(III) and Vanadium(V)
;
_journal_name_full 'Dalton Transactions'
_journal_paper_doi 10.1039/D2DT01250B
_journal_year 2022
_chemical_formula_moiety '3(C35 H43 N3 O),  2(C6 H6)'
_chemical_formula_sum 'C117 H141 N9 O3'
_chemical_formula_weight 1721.38
_space_group_crystal_system monoclinic
_space_group_IT_number 14
_space_group_name_Hall '-P 2yn'
_space_group_name_H-M_alt 'P 1 21/n 1'
_atom_sites_solution_hydrogens geom
_atom_sites_solution_primary dual
_atom_sites_solution_secondary difmap
_audit_creation_method SHELXL-2018/3
_audit_update_record
;
2022-04-21 deposited with the CCDC.	2022-07-01 downloaded from the CCDC.
;
_cell_angle_alpha 90
_cell_angle_beta 97.1360(10)
_cell_angle_gamma 90
_cell_formula_units_Z 4
_cell_length_a 12.67040(10)
_cell_length_b 40.7623(3)
_cell_length_c 20.19320(10)
_cell_measurement_reflns_used 47433
_cell_measurement_temperature 100(2)
_cell_measurement_theta_max 76.8140
_cell_measurement_theta_min 2.4900
_cell_volume 10348.49(12)
_computing_cell_refinement 'CrysAlisPro 1.171.40.53 (Rigaku OD, 2019)'
_computing_data_collection 'CrysAlisPro 1.171.40.53 (Rigaku OD, 2019)'
_computing_data_reduction 'CrysAlisPro 1.171.40.53 (Rigaku OD, 2019)'
_computing_molecular_graphics 'ShelXLe (Huebschle et all, 2011)'
_computing_publication_material 'SHELXL-2014/6 (Sheldrick, 2014)'
_computing_structure_refinement 'SHELXL-2018/3 (Sheldrick, 2018)'
_computing_structure_solution 'SHELXT 2014/5 (Sheldrick, 2014)'
_diffrn_ambient_temperature 100(2)
_diffrn_detector_area_resol_mean 10.0000
_diffrn_measured_fraction_theta_full 0.995
_diffrn_measured_fraction_theta_max 0.995
_diffrn_measurement_device_type 'XtaLAB Synergy, Dualflex, HyPix'
_diffrn_measurement_method '\w scans'
_diffrn_radiation_type CuK\a
_diffrn_radiation_wavelength 1.54184
_diffrn_reflns_av_R_equivalents 0.0415
_diffrn_reflns_av_unetI/netI 0.0293
_diffrn_reflns_Laue_measured_fraction_full 0.995
_diffrn_reflns_Laue_measured_fraction_max 0.995
_diffrn_reflns_limit_h_max 15
_diffrn_reflns_limit_h_min -15
_diffrn_reflns_limit_k_max 42
_diffrn_reflns_limit_k_min -50
_diffrn_reflns_limit_l_max 23
_diffrn_reflns_limit_l_min -24
_diffrn_reflns_number 104829
_diffrn_reflns_point_group_measured_fraction_full 0.995
_diffrn_reflns_point_group_measured_fraction_max 0.995
_diffrn_reflns_theta_full 72.000
_diffrn_reflns_theta_max 72.129
_diffrn_reflns_theta_min 2.457
_diffrn_source 'micro-focus sealed X-ray tube'
_exptl_absorpt_coefficient_mu 0.506
_exptl_absorpt_correction_T_max 1.000
_exptl_absorpt_correction_T_min 0.433
_exptl_absorpt_correction_type gaussian
_exptl_absorpt_process_details
;
CrysAlisPro 1.171.41.93a (Rigaku Oxford Diffraction, 2020)
Numerical absorption correction based on gaussian integration over
a multifaceted crystal model
Empirical absorption correction using spherical harmonics,
implemented in SCALE3 ABSPACK scaling algorithm.
;
_exptl_crystal_colour 'clear yellow'
_exptl_crystal_density_diffrn 1.105
_exptl_crystal_description plate
_exptl_crystal_F_000 3720
_exptl_crystal_size_max 0.292
_exptl_crystal_size_mid 0.202
_exptl_crystal_size_min 0.137
_refine_diff_density_max 0.430
_refine_diff_density_min -0.425
_refine_diff_density_rms 0.038
_refine_ls_extinction_method none
_refine_ls_goodness_of_fit_ref 1.048
_refine_ls_hydrogen_treatment constr
_refine_ls_matrix_type full
_refine_ls_number_parameters 1339
_refine_ls_number_reflns 20288
_refine_ls_number_restraints 510
_refine_ls_restrained_S_all 1.047
_refine_ls_R_factor_all 0.0549
_refine_ls_R_factor_gt 0.0478
_refine_ls_shift/su_max 0.001
_refine_ls_shift/su_mean 0.000
_refine_ls_structure_factor_coef Fsqd
_refine_ls_weighting_details 'w=1/[\s^2^(Fo^2^)+(0.0483P)^2^+4.4101P] where P=(Fo^2^+2Fc^2^)/3'
_refine_ls_weighting_scheme calc
_refine_ls_wR_factor_gt 0.1142
_refine_ls_wR_factor_ref 0.1184
_reflns_Friedel_coverage 0.000
_reflns_number_gt 17916
_reflns_number_total 20288
_reflns_threshold_expression 'I > 2\s(I)'
_cod_data_source_file d2dt01250b2.cif
_cod_data_source_block compound_20
_cod_original_sg_symbol_H-M 'P 21/n'
_cod_database_code 7710665
_shelx_shelxl_version_number 2018/3
_shelx_space_group_comment
;
The symmetry employed for this shelxl refinement is uniquely defined
by the following loop, which should always be used as a source of
symmetry information in preference to the above space-group names.
They are only intended as comments.
;

loop_
_space_group_symop_operation_xyz
'x, y, z'
'-x+1/2, y+1/2, -z+1/2'
'-x, -y, -z'
'x-1/2, -y-1/2, z-1/2'

loop_
_atom_site_label
_atom_site_type_symbol
_atom_site_fract_x
_atom_site_fract_y
_atom_site_fract_z
_atom_site_U_iso_or_equiv
_atom_site_adp_type
_atom_site_occupancy
_atom_site_site_symmetry_order
_atom_site_calc_flag
_atom_site_refinement_flags_posn
_atom_site_refinement_flags_adp
_atom_site_refinement_flags_occupancy
_atom_site_disorder_assembly
_atom_site_disorder_group
C1_1 C 0.20316(11) 0.50997(3) 0.28629(6) 0.0234(3) Uani 1 1 d . . . . .
N1_1 N 0.18854(9) 0.53856(3) 0.31751(5) 0.0236(2) Uani 1 1 d . . . . .
C2_1 C 0.25143(11) 0.56271(3) 0.29407(7) 0.0266(3) Uani 1 1 d . . . . .
H2_1 H 0.256273 0.584952 0.308145 0.032 Uiso 1 1 calc R U . . .
N2_1 N 0.27444(9) 0.51597(3) 0.24344(5) 0.0251(2) Uani 1 1 d . . . . .
C3_1 C 0.30426(12) 0.54873(3) 0.24769(7) 0.0277(3) Uani 1 1 d . . . . .
H3_1 H 0.352938 0.559306 0.222520 0.033 Uiso 1 1 calc R U . . .
C1_2 C 0.42921(11) 0.67331(3) 0.24362(7) 0.0242(3) Uani 1 1 d . . . . .
N1_2 N 0.38405(9) 0.68360(3) 0.29675(6) 0.0249(2) Uani 1 1 d . . . . .
C2_2 C 0.39816(11) 0.71703(3) 0.30478(7) 0.0276(3) Uani 1 1 d . . . . .
H2_2 H 0.374561 0.730202 0.338868 0.033 Uiso 1 1 calc R U . . .
N2_2 N 0.47166(9) 0.70000(3) 0.21782(6) 0.0242(2) Uani 1 1 d . . . . .
C3_2 C 0.45164(11) 0.72740(3) 0.25520(7) 0.0267(3) Uani 1 1 d . . . . .
H3_2 H 0.471907 0.749350 0.247234 0.032 Uiso 1 1 calc R U . . .
C1_3 C 0.33951(10) 0.84040(3) 0.34732(6) 0.0224(3) Uani 1 1 d . . . . .
N1_3 N 0.28915(9) 0.86631(3) 0.37002(5) 0.0215(2) Uani 1 1 d . . . . .
C2_3 C 0.30322(11) 0.89354(3) 0.33061(6) 0.0233(3) Uani 1 1 d . . . . .
H2_3 H 0.275343 0.914907 0.335646 0.028 Uiso 1 1 calc R U . . .
N2_3 N 0.38530(9) 0.85084(3) 0.29441(5) 0.0228(2) Uani 1 1 d . . . . .
C3_3 C 0.36386(11) 0.88389(3) 0.28397(6) 0.0244(3) Uani 1 1 d . . . . .
H3_3 H 0.387532 0.897248 0.250199 0.029 Uiso 1 1 calc R U . . .
C1_4 C 0.12617(11) 0.54312(3) 0.37255(6) 0.0253(3) Uani 1 1 d . . . . .
C2_4 C 0.02956(12) 0.56008(4) 0.36036(7) 0.0302(3) Uani 1 1 d . . . . .
C3_4 C -0.02808(13) 0.56325(4) 0.41463(8) 0.0376(4) Uani 1 1 d . . . . .
H3_4 H -0.094554 0.574324 0.408829 0.045 Uiso 1 1 calc R U . . .
C4_4 C 0.00938(14) 0.55065(4) 0.47640(8) 0.0417(4) Uani 1 1 d . . . . .
H4_4 H -0.032041 0.552857 0.512265 0.050 Uiso 1 1 calc R U . . .
C5_4 C 0.10594(14) 0.53494(4) 0.48673(7) 0.0379(4) Uani 1 1 d . . . . .
H5_4 H 0.130943 0.526759 0.529884 0.045 Uiso 1 1 calc R U . . .
C6_4 C 0.16791(12) 0.53082(4) 0.43478(7) 0.0300(3) Uani 1 1 d . . . . .
C7_4 C -0.01005(13) 0.57454(4) 0.29220(8) 0.0361(3) Uani 1 1 d . . . . .
H7_4 H 0.052041 0.585214 0.274828 0.043 Uiso 1 1 calc R U . . .
C8_4 C -0.05248(17) 0.54808(5) 0.24188(9) 0.0509(5) Uani 1 1 d . . . . .
H8A_4 H -0.071649 0.558122 0.197943 0.076 Uiso 1 1 calc R U . . .
H8B_4 H -0.115471 0.537761 0.256552 0.076 Uiso 1 1 calc R U . . .
H8C_4 H 0.002566 0.531432 0.238981 0.076 Uiso 1 1 calc R U . . .
C9_4 C -0.09545(14) 0.60061(4) 0.29445(10) 0.0450(4) Uani 1 1 d . . . . .
H9A_4 H -0.111011 0.610825 0.250387 0.067 Uiso 1 1 calc R U . . .
H9B_4 H -0.070152 0.617365 0.327459 0.067 Uiso 1 1 calc R U . . .
H9C_4 H -0.160205 0.590434 0.306954 0.067 Uiso 1 1 calc R U . . .
C10_4 C 0.27465(13) 0.51361(4) 0.44796(7) 0.0354(3) Uani 1 1 d . . . . .
H10_4 H 0.307441 0.513667 0.405397 0.042 Uiso 1 1 calc R U . . .
C11_4 C 0.26297(16) 0.47792(5) 0.46885(10) 0.0505(4) Uani 1 1 d . . . . .
H11A_4 H 0.332840 0.467264 0.473821 0.076 Uiso 1 1 calc R U . . .
H11B_4 H 0.215034 0.466437 0.434666 0.076 Uiso 1 1 calc R U . . .
H11C_4 H 0.233549 0.477159 0.511471 0.076 Uiso 1 1 calc R U . . .
C12_4 C 0.34972(15) 0.53212(5) 0.50041(10) 0.0497(4) Uani 1 1 d . . . . .
H12A_4 H 0.418804 0.520995 0.506978 0.075 Uiso 1 1 calc R U . . .
H12B_4 H 0.319202 0.532576 0.542675 0.075 Uiso 1 1 calc R U . . .
H12C_4 H 0.359202 0.554623 0.485131 0.075 Uiso 1 1 calc R U . . .
C1_5 C 0.31545(11) 0.49283(3) 0.19827(6) 0.0243(3) Uani 1 1 d . . . . .
C2_5 C 0.40701(11) 0.47532(3) 0.22148(7) 0.0270(3) Uani 1 1 d . . . . .
C3_5 C 0.44675(11) 0.45392(4) 0.17659(7) 0.0290(3) Uani 1 1 d . . . . .
H3_5 H 0.508808 0.441422 0.190612 0.035 Uiso 1 1 calc R U . . .
C4_5 C 0.39695(11) 0.45066(3) 0.11195(7) 0.0283(3) Uani 1 1 d . . . . .
H4_5 H 0.424373 0.435740 0.082221 0.034 Uiso 1 1 calc R U . . .
C5_5 C 0.30755(11) 0.46899(3) 0.09047(7) 0.0272(3) Uani 1 1 d . . . . .
H5_5 H 0.275075 0.466787 0.045689 0.033 Uiso 1 1 calc R U . . .
C6_5 C 0.26376(11) 0.49075(3) 0.13320(7) 0.0253(3) Uani 1 1 d . . . . .
C7_5 C 0.46313(12) 0.47888(4) 0.29223(7) 0.0333(3) Uani 1 1 d . . . . .
H7_5 H 0.417140 0.492732 0.317814 0.040 Uiso 1 1 calc R U . . .
C8_5 C 0.47751(15) 0.44564(4) 0.32730(8) 0.0426(4) Uani 1 1 d . . . . .
H8A_5 H 0.507782 0.448920 0.373885 0.064 Uiso 1 1 calc R U . . .
H8B_5 H 0.525630 0.431961 0.304669 0.064 Uiso 1 1 calc R U . . .
H8C_5 H 0.408338 0.434723 0.325807 0.064 Uiso 1 1 calc R U . . .
C9_5 C 0.56949(15) 0.49676(5) 0.29168(9) 0.0456(4) Uani 1 1 d . . . . .
H9A_5 H 0.604030 0.499312 0.337574 0.068 Uiso 1 1 calc R U . . .
H9B_5 H 0.556819 0.518430 0.271226 0.068 Uiso 1 1 calc R U . . .
H9C_5 H 0.615602 0.483955 0.265895 0.068 Uiso 1 1 calc R U . . .
C10_5 C 0.16310(12) 0.50992(4) 0.11004(7) 0.0302(3) Uani 1 1 d . . . . .
H10_5 H 0.164223 0.530461 0.137193 0.036 Uiso 1 1 calc R U . . .
C11_5 C 0.06449(12) 0.49023(4) 0.12219(8) 0.0353(3) Uani 1 1 d . . . . .
H11A_5 H 0.000714 0.503617 0.110228 0.053 Uiso 1 1 calc R U . . .
H11B_5 H 0.069537 0.484126 0.169413 0.053 Uiso 1 1 calc R U . . .
H11C_5 H 0.060061 0.470352 0.094695 0.053 Uiso 1 1 calc R U . . .
C12_5 C 0.15525(14) 0.51977(4) 0.03639(8) 0.0419(4) Uani 1 1 d . . . . .
H12A_5 H 0.093696 0.534188 0.025276 0.063 Uiso 1 1 calc R U . . .
H12B_5 H 0.146838 0.500059 0.008445 0.063 Uiso 1 1 calc R U . . .
H12C_5 H 0.220185 0.531371 0.028317 0.063 Uiso 1 1 calc R U . . .
C1_6 C 0.32187(11) 0.66394(3) 0.33772(7) 0.0261(3) Uani 1 1 d . . . . .
C2_6 C 0.21149(11) 0.66640(4) 0.32423(7) 0.0287(3) Uani 1 1 d . . . . .
C3_6 C 0.15220(12) 0.64862(4) 0.36597(7) 0.0339(3) Uani 1 1 d . . . . .
H3_6 H 0.076743 0.649662 0.358796 0.041 Uiso 1 1 calc R U . . .
C4_6 C 0.20119(13) 0.62962(4) 0.41729(8) 0.0360(3) Uani 1 1 d . . . . .
H4_6 H 0.159367 0.617774 0.445070 0.043 Uiso 1 1 calc R U . . .
C5_6 C 0.31054(14) 0.62771(4) 0.42850(8) 0.0364(3) Uani 1 1 d . . . . .
H5_6 H 0.343223 0.614414 0.463890 0.044 Uiso 1 1 calc R U . . .
C6_6 C 0.37428(12) 0.64501(4) 0.38867(7) 0.0318(3) Uani 1 1 d . . . . .
C7_6 C 0.51681(11) 0.70221(3) 0.15527(7) 0.0249(3) Uani 1 1 d . . . . .
C8_6 C 0.62680(11) 0.70553(3) 0.15743(7) 0.0278(3) Uani 1 1 d . . . . .
C9_6 C 0.66659(12) 0.70918(4) 0.09635(7) 0.0315(3) Uani 1 1 d . . . . .
H9_6 H 0.740973 0.711689 0.095584 0.038 Uiso 1 1 calc R U . . .
C10_6 C 0.59953(13) 0.70919(4) 0.03734(8) 0.0350(3) Uani 1 1 d . . . . .
H10_6 H 0.628267 0.711214 -0.003745 0.042 Uiso 1 1 calc R U . . .
C11_6 C 0.49099(13) 0.70630(4) 0.03710(7) 0.0351(3) Uani 1 1 d . . . . .
H11_6 H 0.445936 0.706561 -0.004181 0.042 Uiso 1 1 calc R U . . .
C12_6 C 0.44633(12) 0.70300(4) 0.09657(7) 0.0303(3) Uani 1 1 d . . . . .
C1_7 C 0.15660(12) 0.68628(4) 0.26638(7) 0.0350(3) Uani 1 1 d . . . . .
H1_7 H 0.213465 0.696632 0.243204 0.042 Uiso 1 1 calc R U . . .
C2_7 C 0.09146(17) 0.66415(5) 0.21582(9) 0.0533(5) Uani 1 1 d . . . . .
H2A_7 H 0.063021 0.677135 0.176791 0.080 Uiso 1 1 calc R U . . .
H2B_7 H 0.032551 0.654463 0.236272 0.080 Uiso 1 1 calc R U . . .
H2C_7 H 0.136973 0.646655 0.201919 0.080 Uiso 1 1 calc R U . . .
C3_7 C 0.08934(18) 0.71389(6) 0.28987(10) 0.0598(6) Uani 1 1 d . . . . .
H3A_7 H 0.055615 0.726140 0.251145 0.090 Uiso 1 1 calc R U . . .
H3B_7 H 0.134778 0.728687 0.319163 0.090 Uiso 1 1 calc R U . . .
H3C_7 H 0.034333 0.704620 0.314434 0.090 Uiso 1 1 calc R U . . .
C1_8 C 0.4800(16) 0.6431(7) 0.3985(14) 0.0469(18) Uani 0.261(5) 1 d . U P A 1
H1_8 H 0.507604 0.648787 0.355618 0.056 Uiso 0.261(5) 1 calc R U P A 1
C2_8 C 0.5465(7) 0.6132(2) 0.4307(6) 0.0627(19) Uani 0.261(5) 1 d . U P A 1
H2A_8 H 0.621662 0.616199 0.425331 0.094 Uiso 0.261(5) 1 calc R U P A 1
H2B_8 H 0.520370 0.592837 0.408518 0.094 Uiso 0.261(5) 1 calc R U P A 1
H2C_8 H 0.538682 0.611867 0.478320 0.094 Uiso 0.261(5) 1 calc R U P A 1
C3_8 C 0.5335(7) 0.6733(3) 0.4621(4) 0.0530(18) Uani 0.261(5) 1 d . U P A 1
H3A_8 H 0.611403 0.672848 0.466918 0.080 Uiso 0.261(5) 1 calc R U P A 1
H3B_8 H 0.509083 0.667821 0.504980 0.080 Uiso 0.261(5) 1 calc R U P A 1
H3C_8 H 0.508367 0.695299 0.448321 0.080 Uiso 0.261(5) 1 calc R U P A 1
C1_81 C 0.4986(4) 0.6424(2) 0.4023(4) 0.0425(9) Uani 0.739(5) 1 d . U P A 2
H1_81 H 0.530227 0.657950 0.371952 0.051 Uiso 0.739(5) 1 calc R U P A 2
C2_81 C 0.5270(2) 0.60615(7) 0.38304(17) 0.0555(8) Uani 0.739(5) 1 d . U P A 2
H2A_81 H 0.604418 0.603490 0.388137 0.083 Uiso 0.739(5) 1 calc R U P A 2
H2B_81 H 0.497880 0.601846 0.336590 0.083 Uiso 0.739(5) 1 calc R U P A 2
H2C_81 H 0.496200 0.590658 0.412417 0.083 Uiso 0.739(5) 1 calc R U P A 2
C3_81 C 0.5355(2) 0.65120(12) 0.47033(15) 0.0656(10) Uani 0.739(5) 1 d . U P A 2
H3A_81 H 0.613376 0.650565 0.477341 0.098 Uiso 0.739(5) 1 calc R U P A 2
H3B_81 H 0.507136 0.635627 0.500622 0.098 Uiso 0.739(5) 1 calc R U P A 2
H3C_81 H 0.511021 0.673379 0.479309 0.098 Uiso 0.739(5) 1 calc R U P A 2
C1_9 C 0.32610(13) 0.70036(4) 0.09473(8) 0.0382(4) Uani 1 1 d . . . . .
H1_9 H 0.308578 0.701729 0.141592 0.046 Uiso 1 1 calc R U . . .
C2_9 C 0.28463(14) 0.66773(4) 0.06526(9) 0.0457(4) Uani 1 1 d . . . . .
H2A_9 H 0.207611 0.666470 0.066296 0.068 Uiso 1 1 calc R U . . .
H2B_9 H 0.319576 0.649679 0.091531 0.068 Uiso 1 1 calc R U . . .
H2C_9 H 0.300030 0.666049 0.019010 0.068 Uiso 1 1 calc R U . . .
C3_9 C 0.26871(15) 0.72863(5) 0.05449(12) 0.0559(5) Uani 1 1 d . . . . .
H3A_9 H 0.192513 0.727746 0.058626 0.084 Uiso 1 1 calc R U . . .
H3B_9 H 0.279219 0.726491 0.007417 0.084 Uiso 1 1 calc R U . . .
H3C_9 H 0.297870 0.749640 0.071820 0.084 Uiso 1 1 calc R U . . .
C1_11 C 0.21258(11) 0.86571(3) 0.41797(6) 0.0231(3) Uani 1 1 d . . . . .
C3_11 C 0.10860(11) 0.85641(3) 0.39433(7) 0.0258(3) Uani 1 1 d . . . . .
C4_11 C 0.05957(12) 0.87270(4) 0.50150(8) 0.0329(3) Uani 1 1 d . . . . .
H4_11 H 0.006165 0.875926 0.529979 0.039 Uiso 1 1 calc R U . . .
C5_11 C 0.16440(12) 0.88016(3) 0.52413(7) 0.0294(3) Uani 1 1 d . . . . .
H5_11 H 0.182290 0.887794 0.568558 0.035 Uiso 1 1 calc R U . . .
C6_11 C 0.24420(11) 0.87669(3) 0.48303(7) 0.0247(3) Uani 1 1 d . . . . .
C7_11 C 0.07692(12) 0.84135(4) 0.32570(7) 0.0302(3) Uani 1 1 d . . . . .
H7_11 H 0.143495 0.837930 0.304686 0.036 Uiso 1 1 calc R U . . .
C8_11 C 0.02498(15) 0.80773(4) 0.33160(8) 0.0416(4) Uani 1 1 d . . . . .
H8A_11 H 0.010783 0.797727 0.287256 0.062 Uiso 1 1 calc R U . . .
H8B_11 H -0.042053 0.810387 0.350558 0.062 Uiso 1 1 calc R U . . .
H8C_11 H 0.072955 0.793572 0.360746 0.062 Uiso 1 1 calc R U . . .
C9_11 C 0.00518(15) 0.86411(4) 0.28031(8) 0.0429(4) Uani 1 1 d . . . . .
H9A_11 H -0.013963 0.853532 0.236896 0.064 Uiso 1 1 calc R U . . .
H9B_11 H 0.042854 0.884669 0.274168 0.064 Uiso 1 1 calc R U . . .
H9C_11 H -0.059510 0.868764 0.300659 0.064 Uiso 1 1 calc R U . . .
C10_11 C 0.35979(12) 0.88334(4) 0.50951(7) 0.0278(3) Uani 1 1 d . . . . .
H10_11 H 0.404798 0.875364 0.475502 0.033 Uiso 1 1 calc R U . . .
C11_11 C 0.39218(14) 0.86434(4) 0.57435(8) 0.0400(4) Uani 1 1 d . . . . .
H11A_11 H 0.468873 0.866726 0.587545 0.060 Uiso 1 1 calc R U . . .
H11B_11 H 0.374765 0.841076 0.567296 0.060 Uiso 1 1 calc R U . . .
H11C_11 H 0.353613 0.873065 0.609664 0.060 Uiso 1 1 calc R U . . .
C12_11 C 0.38195(13) 0.91972(4) 0.52056(8) 0.0368(3) Uani 1 1 d . . . . .
H12A_11 H 0.456248 0.922792 0.539658 0.055 Uiso 1 1 calc R U . . .
H12B_11 H 0.334960 0.928496 0.551321 0.055 Uiso 1 1 calc R U . . .
H12C_11 H 0.368940 0.931313 0.477806 0.055 Uiso 1 1 calc R U . . .
C2_11 C 0.03201(12) 0.86059(4) 0.43774(7) 0.0302(3) Uani 1 1 d . . . . .
H2_11 H -0.039989 0.855047 0.423257 0.036 Uiso 1 1 calc R U . . .
C1_12 C 0.43520(11) 0.83071(3) 0.24746(7) 0.0252(3) Uani 1 1 d . . . . .
C2_12 C 0.54174(12) 0.82214(3) 0.26164(7) 0.0290(3) Uani 1 1 d . . . . .
C3_12 C 0.58635(13) 0.80497(4) 0.21186(8) 0.0337(3) Uani 1 1 d . . . . .
H3_12 H 0.659050 0.798692 0.219466 0.040 Uiso 1 1 calc R U . . .
C4_12 C 0.52724(13) 0.79697(4) 0.15211(7) 0.0348(3) Uani 1 1 d . . . . .
H4_12 H 0.559465 0.785390 0.119061 0.042 Uiso 1 1 calc R U . . .
C5_12 C 0.42145(13) 0.80571(4) 0.14015(7) 0.0348(3) Uani 1 1 d . . . . .
H5_12 H 0.381480 0.800049 0.098775 0.042 Uiso 1 1 calc R U . . .
C6_12 C 0.37210(12) 0.82275(4) 0.18785(7) 0.0305(3) Uani 1 1 d . . . . .
C1_13 C 0.6076(15) 0.8277(5) 0.3322(7) 0.0361(15) Uani 0.513(15) 1 d . U P B 1
H1_13 H 0.568097 0.843363 0.358118 0.043 Uiso 0.513(15) 1 calc R U P B 1
C2_13 C 0.6171(10) 0.7943(3) 0.3693(7) 0.0433(16) Uani 0.513(15) 1 d . U P B 1
H2A_13 H 0.653443 0.797466 0.414585 0.065 Uiso 0.513(15) 1 calc R U P B 1
H2B_13 H 0.658085 0.778928 0.345146 0.065 Uiso 0.513(15) 1 calc R U P B 1
H2C_13 H 0.545930 0.785297 0.371612 0.065 Uiso 0.513(15) 1 calc R U P B 1
C3_13 C 0.7166(10) 0.8418(3) 0.3258(6) 0.0445(17) Uani 0.513(15) 1 d . U P B 1
H3A_13 H 0.753302 0.846695 0.370324 0.067 Uiso 0.513(15) 1 calc R U P B 1
H3B_13 H 0.708752 0.861989 0.299336 0.067 Uiso 0.513(15) 1 calc R U P B 1
H3C_13 H 0.758193 0.825812 0.303665 0.067 Uiso 0.513(15) 1 calc R U P B 1
C1_131 C 0.6079(17) 0.8310(5) 0.3228(8) 0.0373(16) Uani 0.487(15) 1 d . U P B 2
H1_131 H 0.566503 0.847318 0.346089 0.045 Uiso 0.487(15) 1 calc R U P B 2
C2_131 C 0.6312(11) 0.8025(3) 0.3704(8) 0.051(2) Uani 0.487(15) 1 d . U P B 2
H2A_131 H 0.668811 0.810510 0.412629 0.076 Uiso 0.487(15) 1 calc R U P B 2
H2B_131 H 0.675677 0.786430 0.350716 0.076 Uiso 0.487(15) 1 calc R U P B 2
H2C_131 H 0.564261 0.792157 0.378572 0.076 Uiso 0.487(15) 1 calc R U P B 2
C3_131 C 0.7123(11) 0.8483(3) 0.3098(6) 0.0431(17) Uani 0.487(15) 1 d . U P B 2
H3A_131 H 0.748806 0.856802 0.351992 0.065 Uiso 0.487(15) 1 calc R U P B 2
H3B_131 H 0.695604 0.866559 0.278594 0.065 Uiso 0.487(15) 1 calc R U P B 2
H3C_131 H 0.758570 0.832621 0.290616 0.065 Uiso 0.487(15) 1 calc R U P B 2
C1_14 C 0.2601(15) 0.8308(6) 0.1753(13) 0.0392(15) Uani 0.513(15) 1 d . U P B 1
H1_14 H 0.241513 0.840931 0.217487 0.047 Uiso 0.513(15) 1 calc R U P B 1
C2_14 C 0.1810(6) 0.80310(19) 0.1589(5) 0.0528(15) Uani 0.513(15) 1 d . U P B 1
H2A_14 H 0.108448 0.811692 0.156786 0.079 Uiso 0.513(15) 1 calc R U P B 1
H2B_14 H 0.192194 0.786235 0.193668 0.079 Uiso 0.513(15) 1 calc R U P B 1
H2C_14 H 0.191458 0.793487 0.115725 0.079 Uiso 0.513(15) 1 calc R U P B 1
C3_14 C 0.2311(8) 0.8585(2) 0.1169(4) 0.0526(15) Uani 0.513(15) 1 d . U P B 1
H3A_14 H 0.154189 0.862412 0.110789 0.079 Uiso 0.513(15) 1 calc R U P B 1
H3B_14 H 0.253448 0.850627 0.074985 0.079 Uiso 0.513(15) 1 calc R U P B 1
H3C_14 H 0.268344 0.878990 0.130154 0.079 Uiso 0.513(15) 1 calc R U P B 1
C1_141 C 0.2489(16) 0.8309(7) 0.1747(14) 0.0394(14) Uani 0.487(15) 1 d . U P B 2
H1_141 H 0.229434 0.846244 0.209957 0.047 Uiso 0.487(15) 1 calc R U P B 2
C2_141 C 0.1954(6) 0.7962(2) 0.1829(4) 0.0466(14) Uani 0.487(15) 1 d . U P B 2
H2A_141 H 0.118110 0.798880 0.180274 0.070 Uiso 0.487(15) 1 calc R U P B 2
H2B_141 H 0.222862 0.786836 0.226337 0.070 Uiso 0.487(15) 1 calc R U P B 2
H2C_141 H 0.212173 0.781557 0.147255 0.070 Uiso 0.487(15) 1 calc R U P B 2
C3_141 C 0.2254(8) 0.8458(3) 0.1107(4) 0.0563(16) Uani 0.487(15) 1 d . U P B 2
H3A_141 H 0.150898 0.852901 0.104364 0.084 Uiso 0.487(15) 1 calc R U P B 2
H3B_141 H 0.237420 0.829943 0.076019 0.084 Uiso 0.487(15) 1 calc R U P B 2
H3C_141 H 0.271729 0.864890 0.107815 0.084 Uiso 0.487(15) 1 calc R U P B 2
C1_15 C 0.59041(12) 0.91069(4) 0.40222(8) 0.0343(3) Uani 1 1 d . . . . .
H1_15 H 0.516246 0.906687 0.400427 0.041 Uiso 1 1 calc R U . . .
C2_15 C 0.65907(13) 0.89980(4) 0.45618(8) 0.0342(3) Uani 1 1 d . . . . .
H2_15 H 0.632239 0.888120 0.491209 0.041 Uiso 1 1 calc R U . . .
C3_15 C 0.76681(13) 0.90590(4) 0.45923(8) 0.0365(3) Uani 1 1 d . . . . .
H3_15 H 0.814046 0.898506 0.496455 0.044 Uiso 1 1 calc R U . . .
C4_15 C 0.80581(13) 0.92275(4) 0.40818(9) 0.0421(4) Uani 1 1 d . . . . .
H4_15 H 0.879861 0.927000 0.410252 0.050 Uiso 1 1 calc R U . . .
C5_15 C 0.73687(15) 0.93341(4) 0.35403(9) 0.0462(4) Uani 1 1 d . . . . .
H5_15 H 0.763694 0.944945 0.318811 0.055 Uiso 1 1 calc R U . . .
C6_15 C 0.62908(14) 0.92735(4) 0.35093(8) 0.0410(4) Uani 1 1 d . . . . .
H6_15 H 0.581822 0.934633 0.313616 0.049 Uiso 1 1 calc R U . . .
C1_16 C -0.0981(7) 0.71937(19) 0.4309(4) 0.0620(11) Uani 0.527(11) 1 d G U P C 1
H1_16 H -0.103230 0.741781 0.417950 0.074 Uiso 0.527(11) 1 calc R U P C 1
C2_16 C -0.0065(7) 0.7086(3) 0.4665(5) 0.0588(11) Uani 0.527(11) 1 d . U P C 1
H2_16 H 0.049252 0.724059 0.477102 0.071 Uiso 0.527(11) 1 calc R U P C 1
C3_16 C 0.0105(10) 0.6773(4) 0.4878(6) 0.0571(12) Uani 0.527(11) 1 d . U P C 1
H3_16 H 0.073257 0.670472 0.515082 0.069 Uiso 0.527(11) 1 calc R U P C 1
C4_16 C -0.0772(8) 0.6548(3) 0.4648(5) 0.0608(12) Uani 0.527(11) 1 d . U P C 1
H4_16 H -0.067897 0.632148 0.474729 0.073 Uiso 0.527(11) 1 calc R U P C 1
C5_16 C -0.1732(7) 0.6647(3) 0.4293(4) 0.0672(12) Uani 0.527(11) 1 d . U P C 1
H5_16 H -0.229032 0.649577 0.416557 0.081 Uiso 0.527(11) 1 calc R U P C 1
C6_16 C -0.1840(6) 0.6991(3) 0.4128(3) 0.0664(11) Uani 0.527(11) 1 d . U P C 1
H6_16 H -0.248420 0.707503 0.390107 0.080 Uiso 0.527(11) 1 calc R U P C 1
C1_161 C -0.1338(9) 0.7140(2) 0.4276(4) 0.0671(12) Uani 0.473(11) 1 d G U P C 2
H1_161 H -0.159635 0.734866 0.412040 0.080 Uiso 0.473(11) 1 calc R U P C 2
C2_161 C -0.0328(8) 0.7101(3) 0.4607(6) 0.0626(12) Uani 0.473(11) 1 d . U P C 2
H2_161 H 0.014325 0.728095 0.470231 0.075 Uiso 0.473(11) 1 calc R U P C 2
C3_161 C -0.0051(12) 0.6790(5) 0.4789(7) 0.0593(13) Uani 0.473(11) 1 d . U P C 2
H3_161 H 0.067133 0.676637 0.497425 0.071 Uiso 0.473(11) 1 calc R U P C 2
C4_161 C -0.0575(8) 0.6522(3) 0.4758(5) 0.0580(12) Uani 0.473(11) 1 d . U P C 2
H4_161 H -0.029817 0.632170 0.494448 0.070 Uiso 0.473(11) 1 calc R U P C 2
C5_161 C -0.1558(7) 0.6554(2) 0.4435(4) 0.0626(12) Uani 0.473(11) 1 d . U P C 2
H5_161 H -0.198939 0.636330 0.437898 0.075 Uiso 0.473(11) 1 calc R U P C 2
C6_161 C -0.1989(6) 0.6847(3) 0.4175(3) 0.0664(12) Uani 0.473(11) 1 d . U P C 2
H6_161 H -0.268616 0.685534 0.394043 0.080 Uiso 0.473(11) 1 calc R U P C 2
C2_17 C -0.00390(11) 0.45457(3) 0.33044(6) 0.0262(3) Uani 1 1 d . . . . .
C3_17 C 0.03376(12) 0.42344(4) 0.35102(7) 0.0295(3) Uani 1 1 d . . . . .
H3_17 H 0.107966 0.419077 0.355652 0.035 Uiso 1 1 calc R U . . .
C4_17 C -0.03667(13) 0.39881(4) 0.36475(7) 0.0341(3) Uani 1 1 d . . . . .
H4_17 H -0.009515 0.377811 0.378266 0.041 Uiso 1 1 calc R U . . .
C5_17 C -0.14568(13) 0.40426(4) 0.35914(7) 0.0351(3) Uani 1 1 d . . . . .
C6_17 C -0.18291(13) 0.43521(4) 0.33962(7) 0.0349(3) Uani 1 1 d . . . . .
H6_17 H -0.257126 0.439501 0.335657 0.042 Uiso 1 1 calc R U . . .
C7_17 C -0.11402(12) 0.46004(4) 0.32574(7) 0.0319(3) Uani 1 1 d . . . . .
H7_17 H -0.141766 0.481058 0.312869 0.038 Uiso 1 1 calc R U . . .
C8_17 C -0.22132(15) 0.37750(4) 0.37485(10) 0.0472(4) Uani 1 1 d . . . . .
H8A_17 H -0.281047 0.376297 0.339101 0.071 Uiso 1 1 calc R U . . .
H8B_17 H -0.248172 0.382428 0.417219 0.071 Uiso 1 1 calc R U . . .
H8C_17 H -0.183800 0.356432 0.378411 0.071 Uiso 1 1 calc R U . . .
C1_17 C 0.15198(11) 0.47704(3) 0.29654(6) 0.0247(3) Uani 1 1 d . . . . .
N1_17 N 0.05881(9) 0.48141(3) 0.31660(6) 0.0264(2) Uani 1 1 d . . . . .
O1_17 O 0.20355(9) 0.45230(2) 0.28254(6) 0.0353(2) Uani 1 1 d . . . . .
C1_18 C 0.42795(11) 0.63823(3) 0.21892(6) 0.0245(3) Uani 1 1 d . . . . .
N1_18 N 0.51966(9) 0.63036(3) 0.20039(6) 0.0267(2) Uani 1 1 d . . . . .
O1_18 O 0.34322(8) 0.62279(2) 0.22228(5) 0.0339(2) Uani 1 1 d . . . . .
C2_18 C 0.53351(11) 0.59895(3) 0.17355(7) 0.0247(3) Uani 1 1 d . . . . .
C3_18 C 0.63391(12) 0.58452(4) 0.18735(8) 0.0315(3) Uani 1 1 d . . . . .
H3_18 H 0.686822 0.595012 0.217552 0.038 Uiso 1 1 calc R U . . .
C4_18 C 0.65776(12) 0.55508(4) 0.15767(8) 0.0338(3) Uani 1 1 d . . . . .
H4_18 H 0.726350 0.545682 0.168496 0.041 Uiso 1 1 calc R U . . .
C5_18 C 0.58346(12) 0.53920(3) 0.11266(7) 0.0308(3) Uani 1 1 d . . . . .
C6_18 C 0.48291(12) 0.55324(3) 0.09933(7) 0.0284(3) Uani 1 1 d . . . . .
H6_18 H 0.430345 0.542657 0.069040 0.034 Uiso 1 1 calc R U . . .
C7_18 C 0.45777(11) 0.58247(3) 0.12946(7) 0.0254(3) Uani 1 1 d . . . . .
H7_18 H 0.388177 0.591318 0.119920 0.031 Uiso 1 1 calc R U . . .
C8_18 C 0.61138(15) 0.50779(4) 0.07924(9) 0.0420(4) Uani 1 1 d . . . . .
H8A_18 H 0.592690 0.509810 0.030848 0.063 Uiso 1 1 calc R U . . .
H8B_18 H 0.571701 0.489524 0.095794 0.063 Uiso 1 1 calc R U . . .
H8C_18 H 0.687861 0.503639 0.089400 0.063 Uiso 1 1 calc R U . . .
C1_19 C 0.34134(11) 0.80596(3) 0.37457(7) 0.0258(3) Uani 1 1 d . . . . .
N1_19 N 0.36615(10) 0.80634(3) 0.43921(6) 0.0273(2) Uani 1 1 d . . . . .
O1_19 O 0.32175(11) 0.78379(3) 0.33200(5) 0.0441(3) Uani 1 1 d . . . . .
C2_19 C 0.36972(11) 0.77672(3) 0.47536(7) 0.0269(3) Uani 1 1 d . . . . .
C3_19 C 0.30200(12) 0.74993(4) 0.45991(7) 0.0304(3) Uani 1 1 d . . . . .
H3_19 H 0.253424 0.750173 0.420087 0.036 Uiso 1 1 calc R U . . .
C4_19 C 0.30517(13) 0.72300(4) 0.50226(9) 0.0383(4) Uani 1 1 d . . . . .
H4_19 H 0.258519 0.705074 0.490897 0.046 Uiso 1 1 calc R U . . .
C5_19 C 0.37524(14) 0.72175(4) 0.56099(9) 0.0420(4) Uani 1 1 d . . . . .
C6_19 C 0.44435(13) 0.74788(4) 0.57547(9) 0.0385(4) Uani 1 1 d . . . . .
H6_19 H 0.494347 0.747202 0.614620 0.046 Uiso 1 1 calc R U . . .
C7_19 C 0.44170(12) 0.77493(4) 0.53383(8) 0.0324(3) Uani 1 1 d . . . . .
H7_19 H 0.489501 0.792590 0.545101 0.039 Uiso 1 1 calc R U . . .
C8_19 C 0.37463(18) 0.69281(5) 0.60822(12) 0.0652(6) Uani 1 1 d . . . . .
H8A_19 H 0.414053 0.698544 0.651521 0.098 Uiso 1 1 calc R U . . .
H8B_19 H 0.408350 0.673879 0.589520 0.098 Uiso 1 1 calc R U . . .
H8C_19 H 0.301076 0.687304 0.614108 0.098 Uiso 1 1 calc R U . . .
C1_20 C 0.70246(12) 0.70438(4) 0.22207(8) 0.0364(3) Uani 1 1 d . . . . .
H1_20 H 0.659232 0.705936 0.260150 0.044 Uiso 1 1 calc R U . . .
C2_20 C 0.7821(2) 0.73242(5) 0.22825(13) 0.0769(8) Uani 1 1 d . . . . .
H2A_20 H 0.823176 0.731996 0.272697 0.115 Uiso 1 1 calc R U . . .
H2B_20 H 0.744154 0.753341 0.221775 0.115 Uiso 1 1 calc R U . . .
H2C_20 H 0.830464 0.730001 0.194246 0.115 Uiso 1 1 calc R U . . .
C3_20 C 0.76322(18) 0.67258(4) 0.22857(13) 0.0669(7) Uani 1 1 d . . . . .
H3A_20 H 0.808801 0.672100 0.271479 0.100 Uiso 1 1 calc R U . . .
H3B_20 H 0.807332 0.670756 0.192165 0.100 Uiso 1 1 calc R U . . .
H3C_20 H 0.713097 0.654189 0.226295 0.100 Uiso 1 1 calc R U . . .

loop_
_atom_site_aniso_label
_atom_site_aniso_U_11
_atom_site_aniso_U_22
_atom_site_aniso_U_33
_atom_site_aniso_U_23
_atom_site_aniso_U_13
_atom_site_aniso_U_12
C1_1 0.0272(7) 0.0243(6) 0.0187(6) -0.0001(5) 0.0037(5) -0.0035(5)
N1_1 0.0285(6) 0.0228(5) 0.0201(5) -0.0017(4) 0.0054(4) -0.0048(5)
C2_1 0.0325(7) 0.0218(6) 0.0260(7) -0.0006(5) 0.0053(6) -0.0070(5)
N2_1 0.0303(6) 0.0229(6) 0.0234(5) -0.0017(4) 0.0088(5) -0.0056(5)
C3_1 0.0338(7) 0.0234(7) 0.0269(7) 0.0000(5) 0.0076(6) -0.0087(6)
C1_2 0.0246(6) 0.0234(7) 0.0261(6) -0.0031(5) 0.0089(5) -0.0035(5)
N1_2 0.0267(6) 0.0244(6) 0.0255(6) -0.0045(4) 0.0108(5) -0.0040(5)
C2_2 0.0299(7) 0.0249(7) 0.0293(7) -0.0090(5) 0.0095(6) -0.0029(5)
N2_2 0.0281(6) 0.0202(5) 0.0264(6) -0.0043(4) 0.0107(5) -0.0027(4)
C3_2 0.0302(7) 0.0207(6) 0.0305(7) -0.0066(5) 0.0086(6) -0.0030(5)
C1_3 0.0229(6) 0.0239(6) 0.0209(6) -0.0032(5) 0.0048(5) -0.0005(5)
N1_3 0.0248(5) 0.0206(5) 0.0199(5) -0.0009(4) 0.0062(4) 0.0007(4)
C2_3 0.0262(7) 0.0210(6) 0.0228(6) 0.0000(5) 0.0036(5) -0.0006(5)
N2_3 0.0247(5) 0.0237(5) 0.0209(5) -0.0032(4) 0.0067(4) -0.0017(4)
C3_3 0.0269(7) 0.0241(6) 0.0225(6) 0.0008(5) 0.0044(5) -0.0021(5)
C1_4 0.0301(7) 0.0244(6) 0.0224(6) -0.0057(5) 0.0078(5) -0.0071(5)
C2_4 0.0320(7) 0.0260(7) 0.0331(7) -0.0055(6) 0.0055(6) -0.0060(6)
C3_4 0.0333(8) 0.0364(8) 0.0454(9) -0.0103(7) 0.0140(7) -0.0032(6)
C4_4 0.0480(10) 0.0462(9) 0.0347(8) -0.0122(7) 0.0200(7) -0.0083(8)
C5_4 0.0474(9) 0.0447(9) 0.0227(7) -0.0049(6) 0.0088(7) -0.0091(7)
C6_4 0.0363(8) 0.0309(7) 0.0229(7) -0.0042(5) 0.0047(6) -0.0067(6)
C7_4 0.0352(8) 0.0339(8) 0.0393(8) 0.0022(6) 0.0047(7) -0.0017(6)
C8_4 0.0695(13) 0.0447(10) 0.0347(9) -0.0011(7) -0.0089(8) 0.0115(9)
C9_4 0.0353(9) 0.0380(9) 0.0602(11) 0.0014(8) 0.0000(8) 0.0004(7)
C10_4 0.0398(8) 0.0403(9) 0.0256(7) 0.0024(6) 0.0020(6) -0.0010(7)
C11_4 0.0551(11) 0.0418(10) 0.0521(11) 0.0036(8) -0.0031(9) 0.0009(8)
C12_4 0.0467(10) 0.0508(11) 0.0479(10) -0.0008(8) -0.0092(8) -0.0039(8)
C1_5 0.0285(7) 0.0224(6) 0.0241(6) -0.0010(5) 0.0108(5) -0.0061(5)
C2_5 0.0289(7) 0.0292(7) 0.0242(7) 0.0016(5) 0.0083(6) -0.0062(6)
C3_5 0.0267(7) 0.0302(7) 0.0313(7) 0.0026(6) 0.0087(6) -0.0016(6)
C4_5 0.0312(7) 0.0278(7) 0.0283(7) -0.0029(5) 0.0129(6) -0.0041(6)
C5_5 0.0315(7) 0.0288(7) 0.0220(6) -0.0013(5) 0.0062(5) -0.0065(6)
C6_5 0.0287(7) 0.0230(6) 0.0254(6) 0.0000(5) 0.0078(5) -0.0063(5)
C7_5 0.0363(8) 0.0376(8) 0.0260(7) -0.0016(6) 0.0033(6) -0.0017(6)
C8_5 0.0476(10) 0.0479(10) 0.0301(8) 0.0068(7) -0.0034(7) -0.0090(8)
C9_5 0.0473(10) 0.0478(10) 0.0389(9) 0.0009(7) -0.0053(8) -0.0140(8)
C10_5 0.0338(8) 0.0275(7) 0.0293(7) -0.0035(6) 0.0036(6) -0.0001(6)
C11_5 0.0314(8) 0.0459(9) 0.0288(7) -0.0046(6) 0.0041(6) -0.0014(7)
C12_5 0.0438(9) 0.0421(9) 0.0398(9) 0.0111(7) 0.0056(7) 0.0054(7)
C1_6 0.0304(7) 0.0263(7) 0.0237(6) -0.0062(5) 0.0120(6) -0.0058(6)
C2_6 0.0299(7) 0.0324(7) 0.0255(7) -0.0088(6) 0.0099(6) -0.0054(6)
C3_6 0.0310(7) 0.0415(8) 0.0317(7) -0.0106(6) 0.0140(6) -0.0099(6)
C4_6 0.0451(9) 0.0358(8) 0.0307(7) -0.0062(6) 0.0193(7) -0.0110(7)
C5_6 0.0456(9) 0.0354(8) 0.0303(7) 0.0019(6) 0.0127(7) -0.0009(7)
C6_6 0.0335(8) 0.0337(8) 0.0298(7) -0.0029(6) 0.0108(6) -0.0016(6)
C7_6 0.0330(7) 0.0180(6) 0.0266(7) -0.0030(5) 0.0149(6) -0.0018(5)
C8_6 0.0306(7) 0.0215(6) 0.0333(7) -0.0015(5) 0.0124(6) 0.0034(5)
C9_6 0.0310(7) 0.0287(7) 0.0376(8) -0.0016(6) 0.0160(6) -0.0004(6)
C10_6 0.0421(9) 0.0349(8) 0.0317(8) -0.0006(6) 0.0188(7) -0.0027(7)
C11_6 0.0409(9) 0.0395(8) 0.0263(7) -0.0042(6) 0.0092(6) -0.0039(7)
C12_6 0.0327(8) 0.0294(7) 0.0306(7) -0.0075(6) 0.0113(6) -0.0055(6)
C1_7 0.0298(8) 0.0455(9) 0.0308(7) -0.0027(6) 0.0080(6) -0.0029(7)
C2_7 0.0603(12) 0.0626(12) 0.0347(9) -0.0071(8) -0.0038(8) -0.0059(10)
C3_7 0.0672(13) 0.0655(13) 0.0442(10) -0.0097(9) -0.0034(9) 0.0267(11)
C1_8 0.036(4) 0.066(3) 0.040(3) 0.008(3) 0.007(3) 0.005(3)
C2_8 0.046(3) 0.072(4) 0.070(4) 0.013(3) 0.004(3) 0.010(3)
C3_8 0.034(3) 0.078(4) 0.046(3) -0.005(3) -0.001(3) 0.004(4)
C1_81 0.023(2) 0.0648(15) 0.0403(15) 0.0150(13) 0.0057(16) 0.0091(17)
C2_81 0.0447(14) 0.0639(16) 0.0600(18) 0.0175(14) 0.0141(13) 0.0179(12)
C3_81 0.0401(14) 0.111(3) 0.0431(14) -0.0013(17) -0.0035(11) -0.0018(18)
C1_9 0.0321(8) 0.0529(10) 0.0308(8) -0.0125(7) 0.0088(6) -0.0091(7)
C2_9 0.0420(9) 0.0420(9) 0.0514(10) 0.0040(8) -0.0004(8) -0.0128(8)
C3_9 0.0356(9) 0.0405(10) 0.0916(15) -0.0180(10) 0.0074(10) -0.0018(8)
C1_11 0.0279(7) 0.0186(6) 0.0243(6) 0.0005(5) 0.0099(5) 0.0033(5)
C3_11 0.0285(7) 0.0220(6) 0.0281(7) -0.0023(5) 0.0082(6) 0.0011(5)
C4_11 0.0368(8) 0.0300(7) 0.0357(8) -0.0057(6) 0.0200(6) -0.0016(6)
C5_11 0.0396(8) 0.0262(7) 0.0244(7) -0.0040(5) 0.0120(6) -0.0021(6)
C6_11 0.0316(7) 0.0200(6) 0.0234(6) 0.0010(5) 0.0073(5) 0.0010(5)
C7_11 0.0276(7) 0.0337(8) 0.0302(7) -0.0079(6) 0.0074(6) -0.0026(6)
C8_11 0.0546(10) 0.0304(8) 0.0394(9) -0.0090(7) 0.0043(8) -0.0044(7)
C9_11 0.0552(11) 0.0369(9) 0.0351(8) -0.0017(7) -0.0008(8) -0.0027(8)
C10_11 0.0321(7) 0.0301(7) 0.0218(6) -0.0004(5) 0.0055(6) -0.0004(6)
C11_11 0.0495(10) 0.0367(8) 0.0325(8) 0.0068(7) 0.0002(7) 0.0017(7)
C12_11 0.0379(8) 0.0313(8) 0.0407(8) 0.0019(6) 0.0030(7) -0.0038(6)
C2_11 0.0278(7) 0.0283(7) 0.0365(8) -0.0047(6) 0.0120(6) -0.0016(6)
C1_12 0.0301(7) 0.0238(6) 0.0241(6) -0.0042(5) 0.0126(6) -0.0037(5)
C2_12 0.0306(7) 0.0274(7) 0.0309(7) -0.0041(6) 0.0119(6) -0.0024(6)
C3_12 0.0354(8) 0.0313(8) 0.0382(8) -0.0038(6) 0.0191(7) 0.0002(6)
C4_12 0.0487(9) 0.0285(7) 0.0322(8) -0.0066(6) 0.0244(7) -0.0053(7)
C5_12 0.0456(9) 0.0349(8) 0.0263(7) -0.0085(6) 0.0145(6) -0.0107(7)
C6_12 0.0358(8) 0.0314(7) 0.0261(7) -0.0051(6) 0.0111(6) -0.0075(6)
C1_13 0.0258(17) 0.050(3) 0.032(4) -0.015(3) 0.002(3) 0.003(2)
C2_13 0.039(3) 0.052(4) 0.037(2) -0.005(3) -0.002(2) 0.001(3)
C3_13 0.031(2) 0.049(4) 0.054(5) -0.016(3) 0.008(3) 0.001(2)
C1_131 0.0317(19) 0.050(3) 0.031(3) -0.007(2) 0.008(2) 0.011(2)
C2_131 0.047(4) 0.065(5) 0.039(3) 0.000(4) 0.001(3) 0.010(3)
C3_131 0.029(2) 0.061(5) 0.038(4) -0.015(3) 0.004(2) 0.001(3)
C1_14 0.034(4) 0.055(2) 0.0284(19) -0.0149(17) 0.005(3) -0.009(3)
C2_14 0.034(2) 0.058(3) 0.066(4) -0.012(3) 0.006(3) -0.009(2)
C3_14 0.043(2) 0.066(4) 0.046(2) 0.001(3) -0.0085(19) 0.000(3)
C1_141 0.025(3) 0.060(2) 0.033(2) -0.0146(19) 0.005(2) -0.004(2)
C2_141 0.031(2) 0.066(3) 0.044(3) -0.016(2) 0.007(2) -0.011(2)
C3_141 0.041(2) 0.083(4) 0.042(2) -0.001(3) -0.0045(19) -0.002(4)
C1_15 0.0297(7) 0.0346(8) 0.0391(8) -0.0056(6) 0.0062(6) 0.0005(6)
C2_15 0.0408(8) 0.0310(8) 0.0318(7) -0.0030(6) 0.0084(6) -0.0002(6)
C3_15 0.0384(8) 0.0311(8) 0.0378(8) -0.0036(6) -0.0043(7) 0.0014(6)
C4_15 0.0329(8) 0.0333(8) 0.0598(11) 0.0022(7) 0.0051(8) -0.0053(7)
C5_15 0.0460(10) 0.0406(9) 0.0536(10) 0.0138(8) 0.0129(8) -0.0030(8)
C6_15 0.0411(9) 0.0421(9) 0.0390(9) 0.0063(7) 0.0015(7) 0.0056(7)
C1_16 0.062(3) 0.080(2) 0.0454(17) -0.0138(17) 0.012(2) -0.009(2)
C2_16 0.060(3) 0.0750(19) 0.044(2) -0.0165(16) 0.016(2) -0.002(2)
C3_16 0.062(3) 0.0709(19) 0.042(3) -0.0216(19) 0.020(2) 0.000(2)
C4_16 0.063(3) 0.076(2) 0.047(3) -0.016(2) 0.022(2) -0.004(2)
C5_16 0.065(2) 0.085(3) 0.054(2) -0.008(2) 0.0185(18) -0.008(2)
C6_16 0.063(2) 0.085(3) 0.0515(18) -0.007(2) 0.0098(17) -0.011(2)
C1_161 0.072(3) 0.082(2) 0.0482(19) -0.0094(19) 0.012(2) -0.005(2)
C2_161 0.068(3) 0.0765(19) 0.045(2) -0.0187(18) 0.015(2) -0.002(2)
C3_161 0.063(3) 0.0736(19) 0.045(3) -0.023(2) 0.021(2) 0.001(2)
C4_161 0.058(3) 0.076(2) 0.044(3) -0.013(2) 0.023(2) 0.000(2)
C5_161 0.061(2) 0.079(3) 0.051(2) -0.003(2) 0.0181(19) -0.001(2)
C6_161 0.068(2) 0.080(3) 0.0515(19) -0.005(2) 0.0081(18) -0.003(2)
C2_17 0.0341(7) 0.0275(7) 0.0184(6) -0.0050(5) 0.0085(5) -0.0089(6)
C3_17 0.0363(8) 0.0304(7) 0.0238(7) -0.0016(5) 0.0116(6) -0.0061(6)
C4_17 0.0466(9) 0.0278(7) 0.0304(7) -0.0009(6) 0.0149(7) -0.0064(6)
C5_17 0.0432(9) 0.0358(8) 0.0291(7) -0.0066(6) 0.0158(6) -0.0154(7)
C6_17 0.0323(8) 0.0414(9) 0.0328(8) -0.0042(6) 0.0110(6) -0.0090(7)
C7_17 0.0341(8) 0.0329(8) 0.0299(7) -0.0021(6) 0.0094(6) -0.0058(6)
C8_17 0.0522(10) 0.0410(9) 0.0528(10) -0.0023(8) 0.0236(9) -0.0181(8)
C1_17 0.0323(7) 0.0232(6) 0.0193(6) -0.0016(5) 0.0062(5) -0.0057(5)
N1_17 0.0311(6) 0.0253(6) 0.0240(5) -0.0014(4) 0.0084(5) -0.0068(5)
O1_17 0.0397(6) 0.0238(5) 0.0463(6) -0.0014(4) 0.0215(5) -0.0046(4)
C1_18 0.0309(7) 0.0209(6) 0.0230(6) -0.0014(5) 0.0087(5) -0.0026(5)
N1_18 0.0293(6) 0.0217(6) 0.0306(6) -0.0038(5) 0.0091(5) -0.0017(5)
O1_18 0.0350(6) 0.0263(5) 0.0443(6) -0.0101(4) 0.0205(5) -0.0088(4)
C2_18 0.0299(7) 0.0206(6) 0.0256(6) 0.0023(5) 0.0110(5) -0.0006(5)
C3_18 0.0316(7) 0.0276(7) 0.0353(8) 0.0010(6) 0.0043(6) 0.0004(6)
C4_18 0.0332(8) 0.0261(7) 0.0434(8) 0.0063(6) 0.0100(7) 0.0063(6)
C5_18 0.0403(8) 0.0216(7) 0.0340(7) 0.0031(6) 0.0181(6) 0.0010(6)
C6_18 0.0352(8) 0.0256(7) 0.0264(7) -0.0021(5) 0.0120(6) -0.0043(6)
C7_18 0.0286(7) 0.0241(7) 0.0256(6) 0.0018(5) 0.0112(5) 0.0008(5)
C8_18 0.0506(10) 0.0265(8) 0.0541(10) -0.0027(7) 0.0266(8) 0.0021(7)
C1_19 0.0281(7) 0.0216(6) 0.0296(7) -0.0019(5) 0.0115(6) 0.0004(5)
N1_19 0.0315(6) 0.0220(6) 0.0294(6) 0.0013(5) 0.0074(5) 0.0005(5)
O1_19 0.0800(9) 0.0226(5) 0.0319(6) -0.0064(4) 0.0158(6) -0.0049(5)
C2_19 0.0281(7) 0.0225(6) 0.0325(7) 0.0016(5) 0.0129(6) 0.0033(5)
C3_19 0.0312(7) 0.0284(7) 0.0338(7) -0.0006(6) 0.0130(6) -0.0003(6)
C4_19 0.0373(8) 0.0284(8) 0.0517(10) 0.0040(7) 0.0157(7) -0.0063(6)
C5_19 0.0388(9) 0.0340(8) 0.0549(10) 0.0173(7) 0.0124(8) 0.0018(7)
C6_19 0.0338(8) 0.0363(8) 0.0456(9) 0.0127(7) 0.0053(7) 0.0030(7)
C7_19 0.0302(7) 0.0271(7) 0.0407(8) 0.0054(6) 0.0081(6) 0.0003(6)
C8_19 0.0634(13) 0.0497(12) 0.0813(15) 0.0363(11) 0.0040(11) -0.0112(10)
C1_20 0.0298(8) 0.0474(9) 0.0337(8) -0.0004(7) 0.0106(6) 0.0093(7)
C2_20 0.0981(18) 0.0294(9) 0.0884(17) -0.0064(10) -0.0472(15) 0.0007(10)
C3_20 0.0652(13) 0.0279(9) 0.0963(17) 0.0030(10) -0.0350(12) -0.0003(9)

loop_
_atom_type_symbol
_atom_type_description
_atom_type_scat_dispersion_real
_atom_type_scat_dispersion_imag
_atom_type_scat_source
C C 0.0181 0.0091 'International Tables Vol C Tables 4.2.6.8 and 6.1.1.4'
H H 0.0000 0.0000 'International Tables Vol C Tables 4.2.6.8 and 6.1.1.4'
N N 0.0311 0.0180 'International Tables Vol C Tables 4.2.6.8 and 6.1.1.4'
O O 0.0492 0.0322 'International Tables Vol C Tables 4.2.6.8 and 6.1.1.4'

loop_
_geom_angle_atom_site_label_1
_geom_angle_atom_site_label_2
_geom_angle_atom_site_label_3
_geom_angle
_geom_angle_site_symmetry_1
_geom_angle_site_symmetry_3
_geom_angle_publ_flag
N2_1 C1_1 N1_1 106.57(11) . . ?
N2_1 C1_1 C1_17 125.46(12) . . ?
N1_1 C1_1 C1_17 127.96(12) . . ?
C1_1 N1_1 C2_1 109.61(11) . . ?
C1_1 N1_1 C1_4 125.97(11) . . ?
C2_1 N1_1 C1_4 124.09(11) . . ?
C3_1 C2_1 N1_1 107.11(12) . . ?
C3_1 C2_1 H2_1 126.4 . . ?
N1_1 C2_1 H2_1 126.4 . . ?
C1_1 N2_1 C3_1 109.50(11) . . ?
C1_1 N2_1 C1_5 127.27(11) . . ?
C3_1 N2_1 C1_5 123.23(11) . . ?
C2_1 C3_1 N2_1 107.20(12) . . ?
C2_1 C3_1 H3_1 126.4 . . ?
N2_1 C3_1 H3_1 126.4 . . ?
N1_2 C1_2 N2_2 106.64(11) . . ?
N1_2 C1_2 C1_18 124.74(12) . . ?
N2_2 C1_2 C1_18 128.61(11) . . ?
C1_2 N1_2 C2_2 109.88(11) . . ?
C1_2 N1_2 C1_6 126.66(11) . . ?
C2_2 N1_2 C1_6 123.30(11) . . ?
C3_2 C2_2 N1_2 107.01(11) . . ?
C3_2 C2_2 H2_2 126.5 . . ?
N1_2 C2_2 H2_2 126.5 . . ?
C1_2 N2_2 C3_2 109.32(11) . . ?
C1_2 N2_2 C7_6 127.27(11) . . ?
C3_2 N2_2 C7_6 122.74(11) . . ?
C2_2 C3_2 N2_2 107.14(12) . . ?
C2_2 C3_2 H3_2 126.4 . . ?
N2_2 C3_2 H3_2 126.4 . . ?
N1_3 C1_3 N2_3 106.98(11) . . ?
N1_3 C1_3 C1_19 126.44(11) . . ?
N2_3 C1_3 C1_19 126.55(11) . . ?
C1_3 N1_3 C2_3 109.40(11) . . ?
C1_3 N1_3 C1_11 126.79(11) . . ?
C2_3 N1_3 C1_11 122.56(11) . . ?
C3_3 C2_3 N1_3 106.98(12) . . ?
C3_3 C2_3 H2_3 126.5 . . ?
N1_3 C2_3 H2_3 126.5 . . ?
C1_3 N2_3 C3_3 109.41(11) . . ?
C1_3 N2_3 C1_12 127.11(11) . . ?
C3_3 N2_3 C1_12 122.79(11) . . ?
C2_3 C3_3 N2_3 107.22(11) . . ?
C2_3 C3_3 H3_3 126.4 . . ?
N2_3 C3_3 H3_3 126.4 . . ?
C6_4 C1_4 C2_4 124.14(13) . . ?
C6_4 C1_4 N1_1 117.49(13) . . ?
C2_4 C1_4 N1_1 118.36(12) . . ?
C3_4 C2_4 C1_4 116.00(14) . . ?
C3_4 C2_4 C7_4 121.83(14) . . ?
C1_4 C2_4 C7_4 122.16(13) . . ?
C4_4 C3_4 C2_4 121.42(15) . . ?
C4_4 C3_4 H3_4 119.3 . . ?
C2_4 C3_4 H3_4 119.3 . . ?
C5_4 C4_4 C3_4 120.76(14) . . ?
C5_4 C4_4 H4_4 119.6 . . ?
C3_4 C4_4 H4_4 119.6 . . ?
C4_4 C5_4 C6_4 121.02(15) . . ?
C4_4 C5_4 H5_4 119.5 . . ?
C6_4 C5_4 H5_4 119.5 . . ?
C1_4 C6_4 C5_4 116.61(14) . . ?
C1_4 C6_4 C10_4 123.66(13) . . ?
C5_4 C6_4 C10_4 119.73(13) . . ?
C9_4 C7_4 C2_4 113.51(14) . . ?
C9_4 C7_4 C8_4 108.61(14) . . ?
C2_4 C7_4 C8_4 112.07(13) . . ?
C9_4 C7_4 H7_4 107.5 . . ?
C2_4 C7_4 H7_4 107.5 . . ?
C8_4 C7_4 H7_4 107.5 . . ?
C7_4 C8_4 H8A_4 109.5 . . ?
C7_4 C8_4 H8B_4 109.5 . . ?
H8A_4 C8_4 H8B_4 109.5 . . ?
C7_4 C8_4 H8C_4 109.5 . . ?
H8A_4 C8_4 H8C_4 109.5 . . ?
H8B_4 C8_4 H8C_4 109.5 . . ?
C7_4 C9_4 H9A_4 109.5 . . ?
C7_4 C9_4 H9B_4 109.5 . . ?
H9A_4 C9_4 H9B_4 109.5 . . ?
C7_4 C9_4 H9C_4 109.5 . . ?
H9A_4 C9_4 H9C_4 109.5 . . ?
H9B_4 C9_4 H9C_4 109.5 . . ?
C6_4 C10_4 C11_4 111.97(14) . . ?
C6_4 C10_4 C12_4 110.92(14) . . ?
C11_4 C10_4 C12_4 110.57(14) . . ?
C6_4 C10_4 H10_4 107.7 . . ?
C11_4 C10_4 H10_4 107.7 . . ?
C12_4 C10_4 H10_4 107.7 . . ?
C10_4 C11_4 H11A_4 109.5 . . ?
C10_4 C11_4 H11B_4 109.5 . . ?
H11A_4 C11_4 H11B_4 109.5 . . ?
C10_4 C11_4 H11C_4 109.5 . . ?
H11A_4 C11_4 H11C_4 109.5 . . ?
H11B_4 C11_4 H11C_4 109.5 . . ?
C10_4 C12_4 H12A_4 109.5 . . ?
C10_4 C12_4 H12B_4 109.5 . . ?
H12A_4 C12_4 H12B_4 109.5 . . ?
C10_4 C12_4 H12C_4 109.5 . . ?
H12A_4 C12_4 H12C_4 109.5 . . ?
H12B_4 C12_4 H12C_4 109.5 . . ?
C2_5 C1_5 C6_5 124.03(12) . . ?
C2_5 C1_5 N2_1 118.00(12) . . ?
C6_5 C1_5 N2_1 117.89(12) . . ?
C1_5 C2_5 C3_5 117.01(13) . . ?
C1_5 C2_5 C7_5 122.66(13) . . ?
C3_5 C2_5 C7_5 120.33(13) . . ?
C4_5 C3_5 C2_5 120.89(14) . . ?
C4_5 C3_5 H3_5 119.6 . . ?
C2_5 C3_5 H3_5 119.6 . . ?
C5_5 C4_5 C3_5 120.28(13) . . ?
C5_5 C4_5 H4_5 119.9 . . ?
C3_5 C4_5 H4_5 119.9 . . ?
C4_5 C5_5 C6_5 121.45(13) . . ?
C4_5 C5_5 H5_5 119.3 . . ?
C6_5 C5_5 H5_5 119.3 . . ?
C1_5 C6_5 C5_5 116.31(13) . . ?
C1_5 C6_5 C10_5 122.45(12) . . ?
C5_5 C6_5 C10_5 121.21(12) . . ?
C2_5 C7_5 C8_5 111.41(13) . . ?
C2_5 C7_5 C9_5 110.32(12) . . ?
C8_5 C7_5 C9_5 111.73(14) . . ?
C2_5 C7_5 H7_5 107.7 . . ?
C8_5 C7_5 H7_5 107.7 . . ?
C9_5 C7_5 H7_5 107.7 . . ?
C7_5 C8_5 H8A_5 109.5 . . ?
C7_5 C8_5 H8B_5 109.5 . . ?
H8A_5 C8_5 H8B_5 109.5 . . ?
C7_5 C8_5 H8C_5 109.5 . . ?
H8A_5 C8_5 H8C_5 109.5 . . ?
H8B_5 C8_5 H8C_5 109.5 . . ?
C7_5 C9_5 H9A_5 109.5 . . ?
C7_5 C9_5 H9B_5 109.5 . . ?
H9A_5 C9_5 H9B_5 109.5 . . ?
C7_5 C9_5 H9C_5 109.5 . . ?
H9A_5 C9_5 H9C_5 109.5 . . ?
H9B_5 C9_5 H9C_5 109.5 . . ?
C6_5 C10_5 C11_5 110.61(12) . . ?
C6_5 C10_5 C12_5 112.62(12) . . ?
C11_5 C10_5 C12_5 109.71(13) . . ?
C6_5 C10_5 H10_5 107.9 . . ?
C11_5 C10_5 H10_5 107.9 . . ?
C12_5 C10_5 H10_5 107.9 . . ?
C10_5 C11_5 H11A_5 109.5 . . ?
C10_5 C11_5 H11B_5 109.5 . . ?
H11A_5 C11_5 H11B_5 109.5 . . ?
C10_5 C11_5 H11C_5 109.5 . . ?
H11A_5 C11_5 H11C_5 109.5 . . ?
H11B_5 C11_5 H11C_5 109.5 . . ?
C10_5 C12_5 H12A_5 109.5 . . ?
C10_5 C12_5 H12B_5 109.5 . . ?
H12A_5 C12_5 H12B_5 109.5 . . ?
C10_5 C12_5 H12C_5 109.5 . . ?
H12A_5 C12_5 H12C_5 109.5 . . ?
H12B_5 C12_5 H12C_5 109.5 . . ?
C6_6 C1_6 C2_6 124.10(13) . . ?
C6_6 C1_6 N1_2 119.06(13) . . ?
C2_6 C1_6 N1_2 116.80(13) . . ?
C1_6 C2_6 C3_6 116.46(14) . . ?
C1_6 C2_6 C1_7 122.77(13) . . ?
C3_6 C2_6 C1_7 120.75(14) . . ?
C4_6 C3_6 C2_6 121.25(15) . . ?
C4_6 C3_6 H3_6 119.4 . . ?
C2_6 C3_6 H3_6 119.4 . . ?
C5_6 C4_6 C3_6 120.33(14) . . ?
C5_6 C4_6 H4_6 119.8 . . ?
C3_6 C4_6 H4_6 119.8 . . ?
C4_6 C5_6 C6_6 121.16(15) . . ?
C4_6 C5_6 H5_6 119.4 . . ?
C6_6 C5_6 H5_6 119.4 . . ?
C1_8 C6_6 C1_6 121.5(13) . . ?
C1_8 C6_6 C5_6 121.8(13) . . ?
C1_6 C6_6 C5_6 116.70(14) . . ?
C1_6 C6_6 C1_81 123.1(4) . . ?
C5_6 C6_6 C1_81 120.2(4) . . ?
C12_6 C7_6 C8_6 123.81(12) . . ?
C12_6 C7_6 N2_2 117.47(12) . . ?
C8_6 C7_6 N2_2 118.58(12) . . ?
C7_6 C8_6 C9_6 116.82(13) . . ?
C7_6 C8_6 C1_20 122.98(12) . . ?
C9_6 C8_6 C1_20 120.18(13) . . ?
C10_6 C9_6 C8_6 120.88(14) . . ?
C10_6 C9_6 H9_6 119.6 . . ?
C8_6 C9_6 H9_6 119.6 . . ?
C9_6 C10_6 C11_6 120.76(13) . . ?
C9_6 C10_6 H10_6 119.6 . . ?
C11_6 C10_6 H10_6 119.6 . . ?
C10_6 C11_6 C12_6 121.03(15) . . ?
C10_6 C11_6 H11_6 119.5 . . ?
C12_6 C11_6 H11_6 119.5 . . ?
C7_6 C12_6 C11_6 116.66(14) . . ?
C7_6 C12_6 C1_9 123.54(13) . . ?
C11_6 C12_6 C1_9 119.79(14) . . ?
C2_6 C1_7 C3_7 112.06(13) . . ?
C2_6 C1_7 C2_7 110.95(14) . . ?
C3_7 C1_7 C2_7 111.61(15) . . ?
C2_6 C1_7 H1_7 107.3 . . ?
C3_7 C1_7 H1_7 107.3 . . ?
C2_7 C1_7 H1_7 107.3 . . ?
C1_7 C2_7 H2A_7 109.5 . . ?
C1_7 C2_7 H2B_7 109.5 . . ?
H2A_7 C2_7 H2B_7 109.5 . . ?
C1_7 C2_7 H2C_7 109.5 . . ?
H2A_7 C2_7 H2C_7 109.5 . . ?
H2B_7 C2_7 H2C_7 109.5 . . ?
C1_7 C3_7 H3A_7 109.5 . . ?
C1_7 C3_7 H3B_7 109.5 . . ?
H3A_7 C3_7 H3B_7 109.5 . . ?
C1_7 C3_7 H3C_7 109.5 . . ?
H3A_7 C3_7 H3C_7 109.5 . . ?
H3B_7 C3_7 H3C_7 109.5 . . ?
C6_6 C1_8 C2_8 126(2) . . ?
C6_6 C1_8 C3_8 109.9(17) . . ?
C2_8 C1_8 C3_8 95.6(13) . . ?
C6_6 C1_8 H1_8 108.1 . . ?
C2_8 C1_8 H1_8 108.1 . . ?
C3_8 C1_8 H1_8 108.1 . . ?
C1_8 C2_8 H2A_8 109.5 . . ?
C1_8 C2_8 H2B_8 109.5 . . ?
H2A_8 C2_8 H2B_8 109.5 . . ?
C1_8 C2_8 H2C_8 109.5 . . ?
H2A_8 C2_8 H2C_8 109.5 . . ?
H2B_8 C2_8 H2C_8 109.5 . . ?
C1_8 C3_8 H3A_8 109.5 . . ?
C1_8 C3_8 H3B_8 109.5 . . ?
H3A_8 C3_8 H3B_8 109.5 . . ?
C1_8 C3_8 H3C_8 109.5 . . ?
H3A_8 C3_8 H3C_8 109.5 . . ?
H3B_8 C3_8 H3C_8 109.5 . . ?
C3_81 C1_81 C6_6 110.6(5) . . ?
C3_81 C1_81 C2_81 114.2(5) . . ?
C6_6 C1_81 C2_81 105.9(5) . . ?
C3_81 C1_81 H1_81 108.7 . . ?
C6_6 C1_81 H1_81 108.7 . . ?
C2_81 C1_81 H1_81 108.7 . . ?
C1_81 C2_81 H2A_81 109.5 . . ?
C1_81 C2_81 H2B_81 109.5 . . ?
H2A_81 C2_81 H2B_81 109.5 . . ?
C1_81 C2_81 H2C_81 109.5 . . ?
H2A_81 C2_81 H2C_81 109.5 . . ?
H2B_81 C2_81 H2C_81 109.5 . . ?
C1_81 C3_81 H3A_81 109.5 . . ?
C1_81 C3_81 H3B_81 109.5 . . ?
H3A_81 C3_81 H3B_81 109.5 . . ?
C1_81 C3_81 H3C_81 109.5 . . ?
H3A_81 C3_81 H3C_81 109.5 . . ?
H3B_81 C3_81 H3C_81 109.5 . . ?
C12_6 C1_9 C2_9 111.51(14) . . ?
C12_6 C1_9 C3_9 111.43(14) . . ?
C2_9 C1_9 C3_9 109.27(14) . . ?
C12_6 C1_9 H1_9 108.2 . . ?
C2_9 C1_9 H1_9 108.2 . . ?
C3_9 C1_9 H1_9 108.2 . . ?
C1_9 C2_9 H2A_9 109.5 . . ?
C1_9 C2_9 H2B_9 109.5 . . ?
H2A_9 C2_9 H2B_9 109.5 . . ?
C1_9 C2_9 H2C_9 109.5 . . ?
H2A_9 C2_9 H2C_9 109.5 . . ?
H2B_9 C2_9 H2C_9 109.5 . . ?
C1_9 C3_9 H3A_9 109.5 . . ?
C1_9 C3_9 H3B_9 109.5 . . ?
H3A_9 C3_9 H3B_9 109.5 . . ?
C1_9 C3_9 H3C_9 109.5 . . ?
H3A_9 C3_9 H3C_9 109.5 . . ?
H3B_9 C3_9 H3C_9 109.5 . . ?
C3_11 C1_11 C6_11 123.76(12) . . ?
C3_11 C1_11 N1_3 117.14(11) . . ?
C6_11 C1_11 N1_3 118.91(12) . . ?
C2_11 C3_11 C1_11 116.86(13) . . ?
C2_11 C3_11 C7_11 119.68(13) . . ?
C1_11 C3_11 C7_11 123.44(12) . . ?
C2_11 C4_11 C5_11 120.46(13) . . ?
C2_11 C4_11 H4_11 119.8 . . ?
C5_11 C4_11 H4_11 119.8 . . ?
C4_11 C5_11 C6_11 121.27(13) . . ?
C4_11 C5_11 H5_11 119.4 . . ?
C6_11 C5_11 H5_11 119.4 . . ?
C5_11 C6_11 C1_11 116.61(13) . . ?
C5_11 C6_11 C10_11 120.76(12) . . ?
C1_11 C6_11 C10_11 122.59(12) . . ?
C9_11 C7_11 C3_11 111.86(12) . . ?
C9_11 C7_11 C8_11 111.20(13) . . ?
C3_11 C7_11 C8_11 110.91(12) . . ?
C9_11 C7_11 H7_11 107.5 . . ?
C3_11 C7_11 H7_11 107.5 . . ?
C8_11 C7_11 H7_11 107.5 . . ?
C7_11 C8_11 H8A_11 109.5 . . ?
C7_11 C8_11 H8B_11 109.5 . . ?
H8A_11 C8_11 H8B_11 109.5 . . ?
C7_11 C8_11 H8C_11 109.5 . . ?
H8A_11 C8_11 H8C_11 109.5 . . ?
H8B_11 C8_11 H8C_11 109.5 . . ?
C7_11 C9_11 H9A_11 109.5 . . ?
C7_11 C9_11 H9B_11 109.5 . . ?
H9A_11 C9_11 H9B_11 109.5 . . ?
C7_11 C9_11 H9C_11 109.5 . . ?
H9A_11 C9_11 H9C_11 109.5 . . ?
H9B_11 C9_11 H9C_11 109.5 . . ?
C6_11 C10_11 C12_11 112.21(12) . . ?
C6_11 C10_11 C11_11 110.76(12) . . ?
C12_11 C10_11 C11_11 110.04(12) . . ?
C6_11 C10_11 H10_11 107.9 . . ?
C12_11 C10_11 H10_11 107.9 . . ?
C11_11 C10_11 H10_11 107.9 . . ?
C10_11 C11_11 H11A_11 109.5 . . ?
C10_11 C11_11 H11B_11 109.5 . . ?
H11A_11 C11_11 H11B_11 109.5 . . ?
C10_11 C11_11 H11C_11 109.5 . . ?
H11A_11 C11_11 H11C_11 109.5 . . ?
H11B_11 C11_11 H11C_11 109.5 . . ?
C10_11 C12_11 H12A_11 109.5 . . ?
C10_11 C12_11 H12B_11 109.5 . . ?
H12A_11 C12_11 H12B_11 109.5 . . ?
C10_11 C12_11 H12C_11 109.5 . . ?
H12A_11 C12_11 H12C_11 109.5 . . ?
H12B_11 C12_11 H12C_11 109.5 . . ?
C4_11 C2_11 C3_11 120.88(14) . . ?
C4_11 C2_11 H2_11 119.6 . . ?
C3_11 C2_11 H2_11 119.6 . . ?
C2_12 C1_12 C6_12 123.80(12) . . ?
C2_12 C1_12 N2_3 119.78(12) . . ?
C6_12 C1_12 N2_3 116.31(12) . . ?
C1_12 C2_12 C3_12 116.50(13) . . ?
C1_12 C2_12 C1_131 123.9(9) . . ?
C3_12 C2_12 C1_131 119.6(9) . . ?
C1_12 C2_12 C1_13 122.9(7) . . ?
C3_12 C2_12 C1_13 120.3(8) . . ?
C4_12 C3_12 C2_12 121.53(15) . . ?
C4_12 C3_12 H3_12 119.2 . . ?
C2_12 C3_12 H3_12 119.2 . . ?
C3_12 C4_12 C5_12 120.20(13) . . ?
C3_12 C4_12 H4_12 119.9 . . ?
C5_12 C4_12 H4_12 119.9 . . ?
C4_12 C5_12 C6_12 121.09(14) . . ?
C4_12 C5_12 H5_12 119.5 . . ?
C6_12 C5_12 H5_12 119.5 . . ?
C5_12 C6_12 C1_12 116.87(14) . . ?
C5_12 C6_12 C1_14 120.4(11) . . ?
C1_12 C6_12 C1_14 122.8(11) . . ?
C5_12 C6_12 C1_141 120.3(11) . . ?
C1_12 C6_12 C1_141 122.7(11) . . ?
C3_13 C1_13 C2_13 110.9(10) . . ?
C3_13 C1_13 C2_12 111.3(10) . . ?
C2_13 C1_13 C2_12 108.2(13) . . ?
C3_13 C1_13 H1_13 108.8 . . ?
C2_13 C1_13 H1_13 108.8 . . ?
C2_12 C1_13 H1_13 108.8 . . ?
C1_13 C2_13 H2A_13 109.5 . . ?
C1_13 C2_13 H2B_13 109.5 . . ?
H2A_13 C2_13 H2B_13 109.5 . . ?
C1_13 C2_13 H2C_13 109.5 . . ?
H2A_13 C2_13 H2C_13 109.5 . . ?
H2B_13 C2_13 H2C_13 109.5 . . ?
C1_13 C3_13 H3A_13 109.5 . . ?
C1_13 C3_13 H3B_13 109.5 . . ?
H3A_13 C3_13 H3B_13 109.5 . . ?
C1_13 C3_13 H3C_13 109.5 . . ?
H3A_13 C3_13 H3C_13 109.5 . . ?
H3B_13 C3_13 H3C_13 109.5 . . ?
C2_12 C1_131 C2_131 113.4(15) . . ?
C2_12 C1_131 C3_131 112.6(10) . . ?
C2_131 C1_131 C3_131 110.7(11) . . ?
C2_12 C1_131 H1_131 106.5 . . ?
C2_131 C1_131 H1_131 106.5 . . ?
C3_131 C1_131 H1_131 106.5 . . ?
C1_131 C2_131 H2A_131 109.5 . . ?
C1_131 C2_131 H2B_131 109.5 . . ?
H2A_131 C2_131 H2B_131 109.5 . . ?
C1_131 C2_131 H2C_131 109.5 . . ?
H2A_131 C2_131 H2C_131 109.5 . . ?
H2B_131 C2_131 H2C_131 109.5 . . ?
C1_131 C3_131 H3A_131 109.5 . . ?
C1_131 C3_131 H3B_131 109.5 . . ?
H3A_131 C3_131 H3B_131 109.5 . . ?
C1_131 C3_131 H3C_131 109.5 . . ?
H3A_131 C3_131 H3C_131 109.5 . . ?
H3B_131 C3_131 H3C_131 109.5 . . ?
C6_12 C1_14 C2_14 118.3(18) . . ?
C6_12 C1_14 C3_14 114.1(15) . . ?
C2_14 C1_14 C3_14 105.8(14) . . ?
C6_12 C1_14 H1_14 105.9 . . ?
C2_14 C1_14 H1_14 105.9 . . ?
C3_14 C1_14 H1_14 105.9 . . ?
C1_14 C2_14 H2A_14 109.5 . . ?
C1_14 C2_14 H2B_14 109.5 . . ?
H2A_14 C2_14 H2B_14 109.5 . . ?
C1_14 C2_14 H2C_14 109.5 . . ?
H2A_14 C2_14 H2C_14 109.5 . . ?
H2B_14 C2_14 H2C_14 109.5 . . ?
C1_14 C3_14 H3A_14 109.5 . . ?
C1_14 C3_14 H3B_14 109.5 . . ?
H3A_14 C3_14 H3B_14 109.5 . . ?
C1_14 C3_14 H3C_14 109.5 . . ?
H3A_14 C3_14 H3C_14 109.5 . . ?
H3B_14 C3_14 H3C_14 109.5 . . ?
C3_141 C1_141 C2_141 115.5(17) . . ?
C3_141 C1_141 C6_12 109.3(17) . . ?
C2_141 C1_141 C6_12 102.7(16) . . ?
C3_141 C1_141 H1_141 109.7 . . ?
C2_141 C1_141 H1_141 109.7 . . ?
C6_12 C1_141 H1_141 109.7 . . ?
C1_141 C2_141 H2A_141 109.5 . . ?
C1_141 C2_141 H2B_141 109.5 . . ?
H2A_141 C2_141 H2B_141 109.5 . . ?
C1_141 C2_141 H2C_141 109.5 . . ?
H2A_141 C2_141 H2C_141 109.5 . . ?
H2B_141 C2_141 H2C_141 109.5 . . ?
C1_141 C3_141 H3A_141 109.5 . . ?
C1_141 C3_141 H3B_141 109.5 . . ?
H3A_141 C3_141 H3B_141 109.5 . . ?
C1_141 C3_141 H3C_141 109.5 . . ?
H3A_141 C3_141 H3C_141 109.5 . . ?
H3B_141 C3_141 H3C_141 109.5 . . ?
C6_15 C1_15 C2_15 120.23(15) . . ?
C6_15 C1_15 H1_15 119.9 . . ?
C2_15 C1_15 H1_15 119.9 . . ?
C1_15 C2_15 C3_15 119.98(15) . . ?
C1_15 C2_15 H2_15 120.0 . . ?
C3_15 C2_15 H2_15 120.0 . . ?
C4_15 C3_15 C2_15 119.99(15) . . ?
C4_15 C3_15 H3_15 120.0 . . ?
C2_15 C3_15 H3_15 120.0 . . ?
C3_15 C4_15 C5_15 119.84(16) . . ?
C3_15 C4_15 H4_15 120.1 . . ?
C5_15 C4_15 H4_15 120.1 . . ?
C6_15 C5_15 C4_15 120.24(16) . . ?
C6_15 C5_15 H5_15 119.9 . . ?
C4_15 C5_15 H5_15 119.9 . . ?
C1_15 C6_15 C5_15 119.72(16) . . ?
C1_15 C6_15 H6_15 120.1 . . ?
C5_15 C6_15 H6_15 120.1 . . ?
C2_16 C1_16 C6_16 122.7(8) . . ?
C2_16 C1_16 H1_16 118.7 . . ?
C6_16 C1_16 H1_16 118.7 . . ?
C3_16 C2_16 C1_16 124.2(8) . . ?
C3_16 C2_16 H2_16 117.9 . . ?
C1_16 C2_16 H2_16 117.9 . . ?
C2_16 C3_16 C4_16 113.7(9) . . ?
C2_16 C3_16 H3_16 123.2 . . ?
C4_16 C3_16 H3_16 123.2 . . ?
C5_16 C4_16 C3_16 124.1(12) . . ?
C5_16 C4_16 H4_16 118.0 . . ?
C3_16 C4_16 H4_16 118.0 . . ?
C4_16 C5_16 C6_16 116.9(7) . . ?
C4_16 C5_16 H5_16 121.6 . . ?
C6_16 C5_16 H5_16 121.6 . . ?
C1_16 C6_16 C5_16 118.2(6) . . ?
C1_16 C6_16 H6_16 120.9 . . ?
C5_16 C6_16 H6_16 120.9 . . ?
C2_161 C1_161 C6_161 116.8(8) . . ?
C2_161 C1_161 H1_161 121.6 . . ?
C6_161 C1_161 H1_161 121.6 . . ?
C3_161 C2_161 C1_161 115.7(10) . . ?
C3_161 C2_161 H2_161 122.2 . . ?
C1_161 C2_161 H2_161 122.2 . . ?
C4_161 C3_161 C2_161 132.2(12) . . ?
C4_161 C3_161 H3_161 113.9 . . ?
C2_161 C3_161 H3_161 113.9 . . ?
C3_161 C4_161 C5_161 112.9(12) . . ?
C3_161 C4_161 H4_161 123.6 . . ?
C5_161 C4_161 H4_161 123.6 . . ?
C4_161 C5_161 C6_161 124.5(9) . . ?
C4_161 C5_161 H5_161 117.8 . . ?
C6_161 C5_161 H5_161 117.8 . . ?
C5_161 C6_161 C1_161 117.7(7) . . ?
C5_161 C6_161 H6_161 121.1 . . ?
C1_161 C6_161 H6_161 121.1 . . ?
C3_17 C2_17 N1_17 125.88(13) . . ?
C3_17 C2_17 C7_17 117.58(13) . . ?
N1_17 C2_17 C7_17 116.49(13) . . ?
C4_17 C3_17 C2_17 120.57(14) . . ?
C4_17 C3_17 H3_17 119.7 . . ?
C2_17 C3_17 H3_17 119.7 . . ?
C5_17 C4_17 C3_17 121.55(15) . . ?
C5_17 C4_17 H4_17 119.2 . . ?
C3_17 C4_17 H4_17 119.2 . . ?
C6_17 C5_17 C4_17 117.91(14) . . ?
C6_17 C5_17 C8_17 120.93(16) . . ?
C4_17 C5_17 C8_17 121.16(16) . . ?
C5_17 C6_17 C7_17 121.37(15) . . ?
C5_17 C6_17 H6_17 119.3 . . ?
C7_17 C6_17 H6_17 119.3 . . ?
C6_17 C7_17 C2_17 121.00(15) . . ?
C6_17 C7_17 H7_17 119.5 . . ?
C2_17 C7_17 H7_17 119.5 . . ?
C5_17 C8_17 H8A_17 109.5 . . ?
C5_17 C8_17 H8B_17 109.5 . . ?
H8A_17 C8_17 H8B_17 109.5 . . ?
C5_17 C8_17 H8C_17 109.5 . . ?
H8A_17 C8_17 H8C_17 109.5 . . ?
H8B_17 C8_17 H8C_17 109.5 . . ?
O1_17 C1_17 N1_17 134.10(13) . . ?
O1_17 C1_17 C1_1 115.97(12) . . ?
N1_17 C1_17 C1_1 109.87(12) . . ?
C1_17 N1_17 C2_17 120.81(12) . . ?
O1_18 C1_18 N1_18 133.76(13) . . ?
O1_18 C1_18 C1_2 115.49(12) . . ?
N1_18 C1_18 C1_2 110.70(11) . . ?
C1_18 N1_18 C2_18 119.43(12) . . ?
C7_18 C2_18 C3_18 117.43(12) . . ?
C7_18 C2_18 N1_18 124.98(13) . . ?
C3_18 C2_18 N1_18 117.33(13) . . ?
C4_18 C3_18 C2_18 121.20(14) . . ?
C4_18 C3_18 H3_18 119.4 . . ?
C2_18 C3_18 H3_18 119.4 . . ?
C5_18 C4_18 C3_18 121.29(14) . . ?
C5_18 C4_18 H4_18 119.4 . . ?
C3_18 C4_18 H4_18 119.4 . . ?
C4_18 C5_18 C6_18 117.76(13) . . ?
C4_18 C5_18 C8_18 120.78(14) . . ?
C6_18 C5_18 C8_18 121.46(15) . . ?
C5_18 C6_18 C7_18 121.38(14) . . ?
C5_18 C6_18 H6_18 119.3 . . ?
C7_18 C6_18 H6_18 119.3 . . ?
C6_18 C7_18 C2_18 120.89(13) . . ?
C6_18 C7_18 H7_18 119.6 . . ?
C2_18 C7_18 H7_18 119.6 . . ?
C5_18 C8_18 H8A_18 109.5 . . ?
C5_18 C8_18 H8B_18 109.5 . . ?
H8A_18 C8_18 H8B_18 109.5 . . ?
C5_18 C8_18 H8C_18 109.5 . . ?
H8A_18 C8_18 H8C_18 109.5 . . ?
H8B_18 C8_18 H8C_18 109.5 . . ?
O1_19 C1_19 N1_19 134.34(13) . . ?
O1_19 C1_19 C1_3 115.44(12) . . ?
N1_19 C1_19 C1_3 110.20(11) . . ?
C1_19 N1_19 C2_19 119.78(12) . . ?
C3_19 C2_19 C7_19 117.65(13) . . ?
C3_19 C2_19 N1_19 125.01(13) . . ?
C7_19 C2_19 N1_19 117.18(13) . . ?
C4_19 C3_19 C2_19 120.60(15) . . ?
C4_19 C3_19 H3_19 119.7 . . ?
C2_19 C3_19 H3_19 119.7 . . ?
C3_19 C4_19 C5_19 121.36(15) . . ?
C3_19 C4_19 H4_19 119.3 . . ?
C5_19 C4_19 H4_19 119.3 . . ?
C6_19 C5_19 C4_19 118.10(14) . . ?
C6_19 C5_19 C8_19 121.12(17) . . ?
C4_19 C5_19 C8_19 120.78(16) . . ?
C7_19 C6_19 C5_19 121.10(16) . . ?
C7_19 C6_19 H6_19 119.5 . . ?
C5_19 C6_19 H6_19 119.5 . . ?
C6_19 C7_19 C2_19 121.15(15) . . ?
C6_19 C7_19 H7_19 119.4 . . ?
C2_19 C7_19 H7_19 119.4 . . ?
C5_19 C8_19 H8A_19 109.5 . . ?
C5_19 C8_19 H8B_19 109.5 . . ?
H8A_19 C8_19 H8B_19 109.5 . . ?
C5_19 C8_19 H8C_19 109.5 . . ?
H8A_19 C8_19 H8C_19 109.5 . . ?
H8B_19 C8_19 H8C_19 109.5 . . ?
C3_20 C1_20 C2_20 108.25(16) . . ?
C3_20 C1_20 C8_6 111.25(14) . . ?
C2_20 C1_20 C8_6 112.87(14) . . ?
C3_20 C1_20 H1_20 108.1 . . ?
C2_20 C1_20 H1_20 108.1 . . ?
C8_6 C1_20 H1_20 108.1 . . ?
C1_20 C2_20 H2A_20 109.5 . . ?
C1_20 C2_20 H2B_20 109.5 . . ?
H2A_20 C2_20 H2B_20 109.5 . . ?
C1_20 C2_20 H2C_20 109.5 . . ?
H2A_20 C2_20 H2C_20 109.5 . . ?
H2B_20 C2_20 H2C_20 109.5 . . ?
C1_20 C3_20 H3A_20 109.5 . . ?
C1_20 C3_20 H3B_20 109.5 . . ?
H3A_20 C3_20 H3B_20 109.5 . . ?
C1_20 C3_20 H3C_20 109.5 . . ?
H3A_20 C3_20 H3C_20 109.5 . . ?
H3B_20 C3_20 H3C_20 109.5 . . ?

loop_
_geom_bond_atom_site_label_1
_geom_bond_atom_site_label_2
_geom_bond_distance
_geom_bond_site_symmetry_2
_geom_bond_publ_flag
C1_1 N2_1 1.3484(17) . ?
C1_1 N1_1 1.3485(17) . ?
C1_1 C1_17 1.5161(18) . ?
N1_1 C2_1 1.3864(17) . ?
N1_1 C1_4 1.4535(17) . ?
C2_1 C3_1 1.344(2) . ?
C2_1 H2_1 0.9500 . ?
N2_1 C3_1 1.3876(17) . ?
N2_1 C1_5 1.4525(17) . ?
C3_1 H3_1 0.9500 . ?
C1_2 N1_2 1.3443(17) . ?
C1_2 N2_2 1.3471(17) . ?
C1_2 C1_18 1.5138(18) . ?
N1_2 C2_2 1.3813(17) . ?
N1_2 C1_6 1.4523(17) . ?
C2_2 C3_2 1.345(2) . ?
C2_2 H2_2 0.9500 . ?
N2_2 C3_2 1.3889(17) . ?
N2_2 C7_6 1.4527(16) . ?
C3_2 H3_2 0.9500 . ?
C1_3 N1_3 1.3436(17) . ?
C1_3 N2_3 1.3465(17) . ?
C1_3 C1_19 1.5068(18) . ?
N1_3 C2_3 1.3903(17) . ?
N1_3 C1_11 1.4534(16) . ?
C2_3 C3_3 1.3461(19) . ?
C2_3 H2_3 0.9500 . ?
N2_3 C3_3 1.3853(17) . ?
N2_3 C1_12 1.4564(16) . ?
C3_3 H3_3 0.9500 . ?
C1_4 C6_4 1.394(2) . ?
C1_4 C2_4 1.401(2) . ?
C2_4 C3_4 1.396(2) . ?
C2_4 C7_4 1.524(2) . ?
C3_4 C4_4 1.377(3) . ?
C3_4 H3_4 0.9500 . ?
C4_4 C5_4 1.374(3) . ?
C4_4 H4_4 0.9500 . ?
C5_4 C6_4 1.396(2) . ?
C5_4 H5_4 0.9500 . ?
C6_4 C10_4 1.517(2) . ?
C7_4 C9_4 1.521(2) . ?
C7_4 C8_4 1.533(2) . ?
C7_4 H7_4 1.0000 . ?
C8_4 H8A_4 0.9800 . ?
C8_4 H8B_4 0.9800 . ?
C8_4 H8C_4 0.9800 . ?
C9_4 H9A_4 0.9800 . ?
C9_4 H9B_4 0.9800 . ?
C9_4 H9C_4 0.9800 . ?
C10_4 C11_4 1.527(2) . ?
C10_4 C12_4 1.531(2) . ?
C10_4 H10_4 1.0000 . ?
C11_4 H11A_4 0.9800 . ?
C11_4 H11B_4 0.9800 . ?
C11_4 H11C_4 0.9800 . ?
C12_4 H12A_4 0.9800 . ?
C12_4 H12B_4 0.9800 . ?
C12_4 H12C_4 0.9800 . ?
C1_5 C2_5 1.393(2) . ?
C1_5 C6_5 1.3959(19) . ?
C2_5 C3_5 1.396(2) . ?
C2_5 C7_5 1.522(2) . ?
C3_5 C4_5 1.384(2) . ?
C3_5 H3_5 0.9500 . ?
C4_5 C5_5 1.381(2) . ?
C4_5 H4_5 0.9500 . ?
C5_5 C6_5 1.3994(19) . ?
C5_5 H5_5 0.9500 . ?
C6_5 C10_5 1.519(2) . ?
C7_5 C8_5 1.529(2) . ?
C7_5 C9_5 1.533(2) . ?
C7_5 H7_5 1.0000 . ?
C8_5 H8A_5 0.9800 . ?
C8_5 H8B_5 0.9800 . ?
C8_5 H8C_5 0.9800 . ?
C9_5 H9A_5 0.9800 . ?
C9_5 H9B_5 0.9800 . ?
C9_5 H9C_5 0.9800 . ?
C10_5 C11_5 1.530(2) . ?
C10_5 C12_5 1.532(2) . ?
C10_5 H10_5 1.0000 . ?
C11_5 H11A_5 0.9800 . ?
C11_5 H11B_5 0.9800 . ?
C11_5 H11C_5 0.9800 . ?
C12_5 H12A_5 0.9800 . ?
C12_5 H12B_5 0.9800 . ?
C12_5 H12C_5 0.9800 . ?
C1_6 C6_6 1.387(2) . ?
C1_6 C2_6 1.395(2) . ?
C2_6 C3_6 1.399(2) . ?
C2_6 C1_7 1.518(2) . ?
C3_6 C4_6 1.378(2) . ?
C3_6 H3_6 0.9500 . ?
C4_6 C5_6 1.378(2) . ?
C4_6 H4_6 0.9500 . ?
C5_6 C6_6 1.399(2) . ?
C5_6 H5_6 0.9500 . ?
C6_6 C1_8 1.33(2) . ?
C6_6 C1_81 1.568(5) . ?
C7_6 C12_6 1.393(2) . ?
C7_6 C8_6 1.396(2) . ?
C8_6 C9_6 1.397(2) . ?
C8_6 C1_20 1.521(2) . ?
C9_6 C10_6 1.375(2) . ?
C9_6 H9_6 0.9500 . ?
C10_6 C11_6 1.380(2) . ?
C10_6 H10_6 0.9500 . ?
C11_6 C12_6 1.396(2) . ?
C11_6 H11_6 0.9500 . ?
C12_6 C1_9 1.523(2) . ?
C1_7 C3_7 1.523(2) . ?
C1_7 C2_7 1.526(2) . ?
C1_7 H1_7 1.0000 . ?
C2_7 H2A_7 0.9800 . ?
C2_7 H2B_7 0.9800 . ?
C2_7 H2C_7 0.9800 . ?
C3_7 H3A_7 0.9800 . ?
C3_7 H3B_7 0.9800 . ?
C3_7 H3C_7 0.9800 . ?
C1_8 C2_8 1.58(3) . ?
C1_8 C3_8 1.85(3) . ?
C1_8 H1_8 1.0000 . ?
C2_8 H2A_8 0.9800 . ?
C2_8 H2B_8 0.9800 . ?
C2_8 H2C_8 0.9800 . ?
C3_8 H3A_8 0.9800 . ?
C3_8 H3B_8 0.9800 . ?
C3_8 H3C_8 0.9800 . ?
C1_81 C3_81 1.440(9) . ?
C1_81 C2_81 1.581(9) . ?
C1_81 H1_81 1.0000 . ?
C2_81 H2A_81 0.9800 . ?
C2_81 H2B_81 0.9800 . ?
C2_81 H2C_81 0.9800 . ?
C3_81 H3A_81 0.9800 . ?
C3_81 H3B_81 0.9800 . ?
C3_81 H3C_81 0.9800 . ?
C1_9 C2_9 1.524(2) . ?
C1_9 C3_9 1.539(3) . ?
C1_9 H1_9 1.0000 . ?
C2_9 H2A_9 0.9800 . ?
C2_9 H2B_9 0.9800 . ?
C2_9 H2C_9 0.9800 . ?
C3_9 H3A_9 0.9800 . ?
C3_9 H3B_9 0.9800 . ?
C3_9 H3C_9 0.9800 . ?
C1_11 C3_11 1.397(2) . ?
C1_11 C6_11 1.3987(19) . ?
C3_11 C2_11 1.3966(19) . ?
C3_11 C7_11 1.5232(19) . ?
C4_11 C2_11 1.383(2) . ?
C4_11 C5_11 1.384(2) . ?
C4_11 H4_11 0.9500 . ?
C5_11 C6_11 1.3926(19) . ?
C5_11 H5_11 0.9500 . ?
C6_11 C10_11 1.520(2) . ?
C7_11 C9_11 1.523(2) . ?
C7_11 C8_11 1.531(2) . ?
C7_11 H7_11 1.0000 . ?
C8_11 H8A_11 0.9800 . ?
C8_11 H8B_11 0.9800 . ?
C8_11 H8C_11 0.9800 . ?
C9_11 H9A_11 0.9800 . ?
C9_11 H9B_11 0.9800 . ?
C9_11 H9C_11 0.9800 . ?
C10_11 C12_11 1.520(2) . ?
C10_11 C11_11 1.533(2) . ?
C10_11 H10_11 1.0000 . ?
C11_11 H11A_11 0.9800 . ?
C11_11 H11B_11 0.9800 . ?
C11_11 H11C_11 0.9800 . ?
C12_11 H12A_11 0.9800 . ?
C12_11 H12B_11 0.9800 . ?
C12_11 H12C_11 0.9800 . ?
C2_11 H2_11 0.9500 . ?
C1_12 C2_12 1.389(2) . ?
C1_12 C6_12 1.398(2) . ?
C2_12 C3_12 1.4003(19) . ?
C2_12 C1_131 1.450(19) . ?
C2_12 C1_13 1.575(15) . ?
C3_12 C4_12 1.378(2) . ?
C3_12 H3_12 0.9500 . ?
C4_12 C5_12 1.379(2) . ?
C4_12 H4_12 0.9500 . ?
C5_12 C6_12 1.397(2) . ?
C5_12 H5_12 0.9500 . ?
C6_12 C1_14 1.45(2) . ?
C6_12 C1_141 1.59(2) . ?
C1_13 C3_13 1.516(15) . ?
C1_13 C2_13 1.552(12) . ?
C1_13 H1_13 1.0000 . ?
C2_13 H2A_13 0.9800 . ?
C2_13 H2B_13 0.9800 . ?
C2_13 H2C_13 0.9800 . ?
C3_13 H3A_13 0.9800 . ?
C3_13 H3B_13 0.9800 . ?
C3_13 H3C_13 0.9800 . ?
C1_131 C2_131 1.512(12) . ?
C1_131 C3_131 1.551(17) . ?
C1_131 H1_131 1.0000 . ?
C2_131 H2A_131 0.9800 . ?
C2_131 H2B_131 0.9800 . ?
C2_131 H2C_131 0.9800 . ?
C3_131 H3A_131 0.9800 . ?
C3_131 H3B_131 0.9800 . ?
C3_131 H3C_131 0.9800 . ?
C1_14 C2_14 1.52(2) . ?
C1_14 C3_14 1.64(3) . ?
C1_14 H1_14 1.0000 . ?
C2_14 H2A_14 0.9800 . ?
C2_14 H2B_14 0.9800 . ?
C2_14 H2C_14 0.9800 . ?
C3_14 H3A_14 0.9800 . ?
C3_14 H3B_14 0.9800 . ?
C3_14 H3C_14 0.9800 . ?
C1_141 C3_141 1.43(3) . ?
C1_141 C2_141 1.59(3) . ?
C1_141 H1_141 1.0000 . ?
C2_141 H2A_141 0.9800 . ?
C2_141 H2B_141 0.9800 . ?
C2_141 H2C_141 0.9800 . ?
C3_141 H3A_141 0.9800 . ?
C3_141 H3B_141 0.9800 . ?
C3_141 H3C_141 0.9800 . ?
C1_15 C6_15 1.378(2) . ?
C1_15 C2_15 1.380(2) . ?
C1_15 H1_15 0.9500 . ?
C2_15 C3_15 1.381(2) . ?
C2_15 H2_15 0.9500 . ?
C3_15 C4_15 1.380(2) . ?
C3_15 H3_15 0.9500 . ?
C4_15 C5_15 1.382(3) . ?
C4_15 H4_15 0.9500 . ?
C5_15 C6_15 1.382(3) . ?
C5_15 H5_15 0.9500 . ?
C6_15 H6_15 0.9500 . ?
C1_16 C2_16 1.360(9) . ?
C1_16 C6_16 1.379(8) . ?
C1_16 H1_16 0.9500 . ?
C2_16 C3_16 1.357(15) . ?
C2_16 H2_16 0.9500 . ?
C3_16 C4_16 1.47(2) . ?
C3_16 H3_16 0.9500 . ?
C4_16 C5_16 1.393(10) . ?
C4_16 H4_16 0.9500 . ?
C5_16 C6_16 1.441(9) . ?
C5_16 H5_16 0.9500 . ?
C6_16 H6_16 0.9500 . ?
C1_161 C2_161 1.378(11) . ?
C1_161 C6_161 1.451(10) . ?
C1_161 H1_161 0.9500 . ?
C2_161 C3_161 1.356(17) . ?
C2_161 H2_161 0.9500 . ?
C3_161 C4_161 1.27(3) . ?
C3_161 H3_161 0.9500 . ?
C4_161 C5_161 1.338(10) . ?
C4_161 H4_161 0.9500 . ?
C5_161 C6_161 1.388(9) . ?
C5_161 H5_161 0.9500 . ?
C6_161 H6_161 0.9500 . ?
C2_17 C3_17 1.400(2) . ?
C2_17 N1_17 1.4005(17) . ?
C2_17 C7_17 1.404(2) . ?
C3_17 C4_17 1.394(2) . ?
C3_17 H3_17 0.9500 . ?
C4_17 C5_17 1.390(2) . ?
C4_17 H4_17 0.9500 . ?
C5_17 C6_17 1.387(2) . ?
C5_17 C8_17 1.511(2) . ?
C6_17 C7_17 1.388(2) . ?
C6_17 H6_17 0.9500 . ?
C7_17 H7_17 0.9500 . ?
C8_17 H8A_17 0.9800 . ?
C8_17 H8B_17 0.9800 . ?
C8_17 H8C_17 0.9800 . ?
C1_17 O1_17 1.2530(17) . ?
C1_17 N1_17 1.3069(18) . ?
C1_18 O1_18 1.2536(17) . ?
C1_18 N1_18 1.3042(18) . ?
N1_18 C2_18 1.4099(17) . ?
C2_18 C7_18 1.397(2) . ?
C2_18 C3_18 1.398(2) . ?
C3_18 C4_18 1.391(2) . ?
C3_18 H3_18 0.9500 . ?
C4_18 C5_18 1.385(2) . ?
C4_18 H4_18 0.9500 . ?
C5_18 C6_18 1.392(2) . ?
C5_18 C8_18 1.510(2) . ?
C6_18 C7_18 1.3927(19) . ?
C6_18 H6_18 0.9500 . ?
C7_18 H7_18 0.9500 . ?
C8_18 H8A_18 0.9800 . ?
C8_18 H8B_18 0.9800 . ?
C8_18 H8C_18 0.9800 . ?
C1_19 O1_19 1.2509(17) . ?
C1_19 N1_19 1.3042(18) . ?
N1_19 C2_19 1.4089(18) . ?
C2_19 C3_19 1.400(2) . ?
C2_19 C7_19 1.401(2) . ?
C3_19 C4_19 1.389(2) . ?
C3_19 H3_19 0.9500 . ?
C4_19 C5_19 1.391(3) . ?
C4_19 H4_19 0.9500 . ?
C5_19 C6_19 1.387(2) . ?
C5_19 C8_19 1.518(2) . ?
C6_19 C7_19 1.385(2) . ?
C6_19 H6_19 0.9500 . ?
C7_19 H7_19 0.9500 . ?
C8_19 H8A_19 0.9800 . ?
C8_19 H8B_19 0.9800 . ?
C8_19 H8C_19 0.9800 . ?
C1_20 C3_20 1.505(2) . ?
C1_20 C2_20 1.520(3) . ?
C1_20 H1_20 1.0000 . ?
C2_20 H2A_20 0.9800 . ?
C2_20 H2B_20 0.9800 . ?
C2_20 H2C_20 0.9800 . ?
C3_20 H3A_20 0.9800 . ?
C3_20 H3B_20 0.9800 . ?
C3_20 H3C_20 0.9800 . ?

loop_
_geom_torsion_atom_site_label_1
_geom_torsion_atom_site_label_2
_geom_torsion_atom_site_label_3
_geom_torsion_atom_site_label_4
_geom_torsion
_geom_torsion_site_symmetry_1
_geom_torsion_site_symmetry_2
_geom_torsion_site_symmetry_3
_geom_torsion_site_symmetry_4
_geom_torsion_publ_flag
N2_1 C1_1 N1_1 C2_1 -0.10(15) . . . . ?
C1_17 C1_1 N1_1 C2_1 179.28(13) . . . . ?
N2_1 C1_1 N1_1 C1_4 -173.74(12) . . . . ?
C1_17 C1_1 N1_1 C1_4 5.6(2) . . . . ?
C1_1 N1_1 C2_1 C3_1 0.49(16) . . . . ?
C1_4 N1_1 C2_1 C3_1 174.28(13) . . . . ?
N1_1 C1_1 N2_1 C3_1 -0.32(15) . . . . ?
C1_17 C1_1 N2_1 C3_1 -179.72(13) . . . . ?
N1_1 C1_1 N2_1 C1_5 -179.69(12) . . . . ?
C1_17 C1_1 N2_1 C1_5 0.9(2) . . . . ?
N1_1 C2_1 C3_1 N2_1 -0.66(16) . . . . ?
C1_1 N2_1 C3_1 C2_1 0.63(16) . . . . ?
C1_5 N2_1 C3_1 C2_1 -179.98(13) . . . . ?
N2_2 C1_2 N1_2 C2_2 -0.13(16) . . . . ?
C1_18 C1_2 N1_2 C2_2 -178.91(13) . . . . ?
N2_2 C1_2 N1_2 C1_6 175.30(13) . . . . ?
C1_18 C1_2 N1_2 C1_6 -3.5(2) . . . . ?
C1_2 N1_2 C2_2 C3_2 0.80(16) . . . . ?
C1_6 N1_2 C2_2 C3_2 -174.82(13) . . . . ?
N1_2 C1_2 N2_2 C3_2 -0.58(15) . . . . ?
C1_18 C1_2 N2_2 C3_2 178.15(14) . . . . ?
N1_2 C1_2 N2_2 C7_6 -171.35(13) . . . . ?
C1_18 C1_2 N2_2 C7_6 7.4(2) . . . . ?
N1_2 C2_2 C3_2 N2_2 -1.12(16) . . . . ?
C1_2 N2_2 C3_2 C2_2 1.08(16) . . . . ?
C7_6 N2_2 C3_2 C2_2 172.35(13) . . . . ?
N2_3 C1_3 N1_3 C2_3 0.15(14) . . . . ?
C1_19 C1_3 N1_3 C2_3 -178.05(13) . . . . ?
N2_3 C1_3 N1_3 C1_11 167.54(12) . . . . ?
C1_19 C1_3 N1_3 C1_11 -10.7(2) . . . . ?
C1_3 N1_3 C2_3 C3_3 -0.61(15) . . . . ?
C1_11 N1_3 C2_3 C3_3 -168.64(12) . . . . ?
N1_3 C1_3 N2_3 C3_3 0.36(15) . . . . ?
C1_19 C1_3 N2_3 C3_3 178.56(13) . . . . ?
N1_3 C1_3 N2_3 C1_12 -170.25(12) . . . . ?
C1_19 C1_3 N2_3 C1_12 7.9(2) . . . . ?
N1_3 C2_3 C3_3 N2_3 0.81(15) . . . . ?
C1_3 N2_3 C3_3 C2_3 -0.74(15) . . . . ?
C1_12 N2_3 C3_3 C2_3 170.35(12) . . . . ?
C1_1 N1_1 C1_4 C6_4 72.22(17) . . . . ?
C2_1 N1_1 C1_4 C6_4 -100.54(16) . . . . ?
C1_1 N1_1 C1_4 C2_4 -109.11(16) . . . . ?
C2_1 N1_1 C1_4 C2_4 78.13(17) . . . . ?
C6_4 C1_4 C2_4 C3_4 -2.6(2) . . . . ?
N1_1 C1_4 C2_4 C3_4 178.87(12) . . . . ?
C6_4 C1_4 C2_4 C7_4 176.88(13) . . . . ?
N1_1 C1_4 C2_4 C7_4 -1.7(2) . . . . ?
C1_4 C2_4 C3_4 C4_4 0.7(2) . . . . ?
C7_4 C2_4 C3_4 C4_4 -178.70(15) . . . . ?
C2_4 C3_4 C4_4 C5_4 1.0(2) . . . . ?
C3_4 C4_4 C5_4 C6_4 -1.1(3) . . . . ?
C2_4 C1_4 C6_4 C5_4 2.5(2) . . . . ?
N1_1 C1_4 C6_4 C5_4 -178.91(12) . . . . ?
C2_4 C1_4 C6_4 C10_4 -177.60(14) . . . . ?
N1_1 C1_4 C6_4 C10_4 1.0(2) . . . . ?
C4_4 C5_4 C6_4 C1_4 -0.6(2) . . . . ?
C4_4 C5_4 C6_4 C10_4 179.49(15) . . . . ?
C3_4 C2_4 C7_4 C9_4 17.8(2) . . . . ?
C1_4 C2_4 C7_4 C9_4 -161.57(14) . . . . ?
C3_4 C2_4 C7_4 C8_4 -105.67(18) . . . . ?
C1_4 C2_4 C7_4 C8_4 74.93(19) . . . . ?
C1_4 C6_4 C10_4 C11_4 -116.55(16) . . . . ?
C5_4 C6_4 C10_4 C11_4 63.34(19) . . . . ?
C1_4 C6_4 C10_4 C12_4 119.40(16) . . . . ?
C5_4 C6_4 C10_4 C12_4 -60.70(19) . . . . ?
C1_1 N2_1 C1_5 C2_5 -90.25(17) . . . . ?
C3_1 N2_1 C1_5 C2_5 90.47(16) . . . . ?
C1_1 N2_1 C1_5 C6_5 92.96(16) . . . . ?
C3_1 N2_1 C1_5 C6_5 -86.32(16) . . . . ?
C6_5 C1_5 C2_5 C3_5 -1.6(2) . . . . ?
N2_1 C1_5 C2_5 C3_5 -178.20(12) . . . . ?
C6_5 C1_5 C2_5 C7_5 178.24(13) . . . . ?
N2_1 C1_5 C2_5 C7_5 1.67(19) . . . . ?
C1_5 C2_5 C3_5 C4_5 0.4(2) . . . . ?
C7_5 C2_5 C3_5 C4_5 -179.46(13) . . . . ?
C2_5 C3_5 C4_5 C5_5 1.0(2) . . . . ?
C3_5 C4_5 C5_5 C6_5 -1.2(2) . . . . ?
C2_5 C1_5 C6_5 C5_5 1.4(2) . . . . ?
N2_1 C1_5 C6_5 C5_5 177.96(11) . . . . ?
C2_5 C1_5 C6_5 C10_5 179.14(13) . . . . ?
N2_1 C1_5 C6_5 C10_5 -4.28(19) . . . . ?
C4_5 C5_5 C6_5 C1_5 0.07(19) . . . . ?
C4_5 C5_5 C6_5 C10_5 -177.72(13) . . . . ?
C1_5 C2_5 C7_5 C8_5 125.87(15) . . . . ?
C3_5 C2_5 C7_5 C8_5 -54.27(18) . . . . ?
C1_5 C2_5 C7_5 C9_5 -109.44(16) . . . . ?
C3_5 C2_5 C7_5 C9_5 70.42(18) . . . . ?
C1_5 C6_5 C10_5 C11_5 -89.21(16) . . . . ?
C5_5 C6_5 C10_5 C11_5 88.44(16) . . . . ?
C1_5 C6_5 C10_5 C12_5 147.63(14) . . . . ?
C5_5 C6_5 C10_5 C12_5 -34.72(19) . . . . ?
C1_2 N1_2 C1_6 C6_6 83.15(18) . . . . ?
C2_2 N1_2 C1_6 C6_6 -102.00(16) . . . . ?
C1_2 N1_2 C1_6 C2_6 -99.10(16) . . . . ?
C2_2 N1_2 C1_6 C2_6 75.76(17) . . . . ?
C6_6 C1_6 C2_6 C3_6 0.6(2) . . . . ?
N1_2 C1_6 C2_6 C3_6 -177.02(12) . . . . ?
C6_6 C1_6 C2_6 C1_7 -177.53(14) . . . . ?
N1_2 C1_6 C2_6 C1_7 4.84(19) . . . . ?
C1_6 C2_6 C3_6 C4_6 -0.4(2) . . . . ?
C1_7 C2_6 C3_6 C4_6 177.83(14) . . . . ?
C2_6 C3_6 C4_6 C5_6 -0.1(2) . . . . ?
C3_6 C4_6 C5_6 C6_6 0.4(2) . . . . ?
C2_6 C1_6 C6_6 C1_8 178.7(14) . . . . ?
N1_2 C1_6 C6_6 C1_8 -3.7(14) . . . . ?
C2_6 C1_6 C6_6 C5_6 -0.4(2) . . . . ?
N1_2 C1_6 C6_6 C5_6 177.20(12) . . . . ?
C2_6 C1_6 C6_6 C1_81 179.4(4) . . . . ?
N1_2 C1_6 C6_6 C1_81 -3.0(4) . . . . ?
C4_6 C5_6 C6_6 C1_8 -179.2(14) . . . . ?
C4_6 C5_6 C6_6 C1_6 -0.1(2) . . . . ?
C4_6 C5_6 C6_6 C1_81 -179.9(4) . . . . ?
C1_2 N2_2 C7_6 C12_6 75.55(18) . . . . ?
C3_2 N2_2 C7_6 C12_6 -94.09(16) . . . . ?
C1_2 N2_2 C7_6 C8_6 -108.49(16) . . . . ?
C3_2 N2_2 C7_6 C8_6 81.87(17) . . . . ?
C12_6 C7_6 C8_6 C9_6 -1.3(2) . . . . ?
N2_2 C7_6 C8_6 C9_6 -176.97(12) . . . . ?
C12_6 C7_6 C8_6 C1_20 -179.61(14) . . . . ?
N2_2 C7_6 C8_6 C1_20 4.7(2) . . . . ?
C7_6 C8_6 C9_6 C10_6 -0.5(2) . . . . ?
C1_20 C8_6 C9_6 C10_6 177.87(14) . . . . ?
C8_6 C9_6 C10_6 C11_6 1.4(2) . . . . ?
C9_6 C10_6 C11_6 C12_6 -0.6(2) . . . . ?
C8_6 C7_6 C12_6 C11_6 2.1(2) . . . . ?
N2_2 C7_6 C12_6 C11_6 177.80(13) . . . . ?
C8_6 C7_6 C12_6 C1_9 -178.17(14) . . . . ?
N2_2 C7_6 C12_6 C1_9 -2.4(2) . . . . ?
C10_6 C11_6 C12_6 C7_6 -1.1(2) . . . . ?
C10_6 C11_6 C12_6 C1_9 179.12(15) . . . . ?
C1_6 C2_6 C1_7 C3_7 -118.80(17) . . . . ?
C3_6 C2_6 C1_7 C3_7 63.1(2) . . . . ?
C1_6 C2_6 C1_7 C2_7 115.70(16) . . . . ?
C3_6 C2_6 C1_7 C2_7 -62.36(19) . . . . ?
C1_6 C6_6 C1_8 C2_8 -152.4(16) . . . . ?
C5_6 C6_6 C1_8 C2_8 27(3) . . . . ?
C1_6 C6_6 C1_8 C3_8 94.9(16) . . . . ?
C5_6 C6_6 C1_8 C3_8 -86.1(17) . . . . ?
C1_6 C6_6 C1_81 C3_81 124.6(5) . . . . ?
C5_6 C6_6 C1_81 C3_81 -55.6(7) . . . . ?
C1_6 C6_6 C1_81 C2_81 -111.1(4) . . . . ?
C5_6 C6_6 C1_81 C2_81 68.7(6) . . . . ?
C7_6 C12_6 C1_9 C2_9 -109.82(16) . . . . ?
C11_6 C12_6 C1_9 C2_9 69.9(2) . . . . ?
C7_6 C12_6 C1_9 C3_9 127.79(16) . . . . ?
C11_6 C12_6 C1_9 C3_9 -52.5(2) . . . . ?
C1_3 N1_3 C1_11 C3_11 -79.03(17) . . . . ?
C2_3 N1_3 C1_11 C3_11 86.82(15) . . . . ?
C1_3 N1_3 C1_11 C6_11 105.70(15) . . . . ?
C2_3 N1_3 C1_11 C6_11 -88.44(15) . . . . ?
C6_11 C1_11 C3_11 C2_11 4.4(2) . . . . ?
N1_3 C1_11 C3_11 C2_11 -170.62(12) . . . . ?
C6_11 C1_11 C3_11 C7_11 -173.82(13) . . . . ?
N1_3 C1_11 C3_11 C7_11 11.17(19) . . . . ?
C2_11 C4_11 C5_11 C6_11 2.0(2) . . . . ?
C4_11 C5_11 C6_11 C1_11 0.7(2) . . . . ?
C4_11 C5_11 C6_11 C10_11 -176.95(13) . . . . ?
C3_11 C1_11 C6_11 C5_11 -4.0(2) . . . . ?
N1_3 C1_11 C6_11 C5_11 170.91(12) . . . . ?
C3_11 C1_11 C6_11 C10_11 173.59(13) . . . . ?
N1_3 C1_11 C6_11 C10_11 -11.48(19) . . . . ?
C2_11 C3_11 C7_11 C9_11 68.89(18) . . . . ?
C1_11 C3_11 C7_11 C9_11 -112.95(16) . . . . ?
C2_11 C3_11 C7_11 C8_11 -55.90(18) . . . . ?
C1_11 C3_11 C7_11 C8_11 122.26(15) . . . . ?
C5_11 C6_11 C10_11 C12_11 -72.05(16) . . . . ?
C1_11 C6_11 C10_11 C12_11 110.43(15) . . . . ?
C5_11 C6_11 C10_11 C11_11 51.35(18) . . . . ?
C1_11 C6_11 C10_11 C11_11 -126.16(14) . . . . ?
C5_11 C4_11 C2_11 C3_11 -1.6(2) . . . . ?
C1_11 C3_11 C2_11 C4_11 -1.5(2) . . . . ?
C7_11 C3_11 C2_11 C4_11 176.82(13) . . . . ?
C1_3 N2_3 C1_12 C2_12 -86.76(17) . . . . ?
C3_3 N2_3 C1_12 C2_12 103.79(16) . . . . ?
C1_3 N2_3 C1_12 C6_12 96.88(16) . . . . ?
C3_3 N2_3 C1_12 C6_12 -72.57(17) . . . . ?
C6_12 C1_12 C2_12 C3_12 0.9(2) . . . . ?
N2_3 C1_12 C2_12 C3_12 -175.13(12) . . . . ?
C6_12 C1_12 C2_12 C1_131 178.6(9) . . . . ?
N2_3 C1_12 C2_12 C1_131 2.5(9) . . . . ?
C6_12 C1_12 C2_12 C1_13 -172.6(8) . . . . ?
N2_3 C1_12 C2_12 C1_13 11.4(8) . . . . ?
C1_12 C2_12 C3_12 C4_12 -0.2(2) . . . . ?
C1_131 C2_12 C3_12 C4_12 -177.9(8) . . . . ?
C1_13 C2_12 C3_12 C4_12 173.5(7) . . . . ?
C2_12 C3_12 C4_12 C5_12 -0.3(2) . . . . ?
C3_12 C4_12 C5_12 C6_12 0.0(2) . . . . ?
C4_12 C5_12 C6_12 C1_12 0.7(2) . . . . ?
C4_12 C5_12 C6_12 C1_14 -178.0(11) . . . . ?
C4_12 C5_12 C6_12 C1_141 -176.7(11) . . . . ?
C2_12 C1_12 C6_12 C5_12 -1.2(2) . . . . ?
N2_3 C1_12 C6_12 C5_12 175.01(12) . . . . ?
C2_12 C1_12 C6_12 C1_14 177.5(12) . . . . ?
N2_3 C1_12 C6_12 C1_14 -6.3(12) . . . . ?
C2_12 C1_12 C6_12 C1_141 176.1(12) . . . . ?
N2_3 C1_12 C6_12 C1_141 -7.7(12) . . . . ?
C1_12 C2_12 C1_13 C3_13 -135.9(8) . . . . ?
C3_12 C2_12 C1_13 C3_13 50.9(12) . . . . ?
C1_12 C2_12 C1_13 C2_13 102.0(11) . . . . ?
C3_12 C2_12 C1_13 C2_13 -71.3(11) . . . . ?
C1_12 C2_12 C1_131 C2_131 106.1(12) . . . . ?
C3_12 C2_12 C1_131 C2_131 -76.4(13) . . . . ?
C1_12 C2_12 C1_131 C3_131 -127.2(10) . . . . ?
C3_12 C2_12 C1_131 C3_131 50.3(14) . . . . ?
C5_12 C6_12 C1_14 C2_14 56(2) . . . . ?
C1_12 C6_12 C1_14 C2_14 -122.2(16) . . . . ?
C5_12 C6_12 C1_14 C3_14 -69.1(18) . . . . ?
C1_12 C6_12 C1_14 C3_14 112.3(15) . . . . ?
C5_12 C6_12 C1_141 C3_141 -50(2) . . . . ?
C1_12 C6_12 C1_141 C3_141 132.4(14) . . . . ?
C5_12 C6_12 C1_141 C2_141 72.8(16) . . . . ?
C1_12 C6_12 C1_141 C2_141 -104.4(14) . . . . ?
C6_15 C1_15 C2_15 C3_15 0.7(2) . . . . ?
C1_15 C2_15 C3_15 C4_15 -0.3(2) . . . . ?
C2_15 C3_15 C4_15 C5_15 -0.1(3) . . . . ?
C3_15 C4_15 C5_15 C6_15 0.2(3) . . . . ?
C2_15 C1_15 C6_15 C5_15 -0.6(3) . . . . ?
C4_15 C5_15 C6_15 C1_15 0.2(3) . . . . ?
C6_16 C1_16 C2_16 C3_16 0.0(12) . . . . ?
C1_16 C2_16 C3_16 C4_16 4.2(15) . . . . ?
C2_16 C3_16 C4_16 C5_16 -5.3(18) . . . . ?
C3_16 C4_16 C5_16 C6_16 2.1(14) . . . . ?
C2_16 C1_16 C6_16 C5_16 -3.5(9) . . . . ?
C4_16 C5_16 C6_16 C1_16 2.3(9) . . . . ?
C6_161 C1_161 C2_161 C3_161 1.4(12) . . . . ?
C1_161 C2_161 C3_161 C4_161 -6(2) . . . . ?
C2_161 C3_161 C4_161 C5_161 6(2) . . . . ?
C3_161 C4_161 C5_161 C6_161 -2.0(16) . . . . ?
C4_161 C5_161 C6_161 C1_161 -1.5(10) . . . . ?
C2_161 C1_161 C6_161 C5_161 1.7(10) . . . . ?
N1_17 C2_17 C3_17 C4_17 178.57(13) . . . . ?
C7_17 C2_17 C3_17 C4_17 1.4(2) . . . . ?
C2_17 C3_17 C4_17 C5_17 -0.5(2) . . . . ?
C3_17 C4_17 C5_17 C6_17 -0.3(2) . . . . ?
C3_17 C4_17 C5_17 C8_17 -179.34(14) . . . . ?
C4_17 C5_17 C6_17 C7_17 0.3(2) . . . . ?
C8_17 C5_17 C6_17 C7_17 179.33(14) . . . . ?
C5_17 C6_17 C7_17 C2_17 0.6(2) . . . . ?
C3_17 C2_17 C7_17 C6_17 -1.4(2) . . . . ?
N1_17 C2_17 C7_17 C6_17 -178.85(13) . . . . ?
N2_1 C1_1 C1_17 O1_17 25.2(2) . . . . ?
N1_1 C1_1 C1_17 O1_17 -154.06(14) . . . . ?
N2_1 C1_1 C1_17 N1_17 -152.54(13) . . . . ?
N1_1 C1_1 C1_17 N1_17 28.19(19) . . . . ?
O1_17 C1_17 N1_17 C2_17 3.7(2) . . . . ?
C1_1 C1_17 N1_17 C2_17 -179.14(11) . . . . ?
C3_17 C2_17 N1_17 C1_17 27.1(2) . . . . ?
C7_17 C2_17 N1_17 C1_17 -155.63(13) . . . . ?
N1_2 C1_2 C1_18 O1_18 38.1(2) . . . . ?
N2_2 C1_2 C1_18 O1_18 -140.44(15) . . . . ?
N1_2 C1_2 C1_18 N1_18 -139.78(14) . . . . ?
N2_2 C1_2 C1_18 N1_18 41.7(2) . . . . ?
O1_18 C1_18 N1_18 C2_18 4.9(2) . . . . ?
C1_2 C1_18 N1_18 C2_18 -177.80(11) . . . . ?
C1_18 N1_18 C2_18 C7_18 40.02(19) . . . . ?
C1_18 N1_18 C2_18 C3_18 -146.04(13) . . . . ?
C7_18 C2_18 C3_18 C4_18 0.8(2) . . . . ?
N1_18 C2_18 C3_18 C4_18 -173.65(13) . . . . ?
C2_18 C3_18 C4_18 C5_18 0.9(2) . . . . ?
C3_18 C4_18 C5_18 C6_18 -1.7(2) . . . . ?
C3_18 C4_18 C5_18 C8_18 178.17(14) . . . . ?
C4_18 C5_18 C6_18 C7_18 0.8(2) . . . . ?
C8_18 C5_18 C6_18 C7_18 -179.06(13) . . . . ?
C5_18 C6_18 C7_18 C2_18 0.9(2) . . . . ?
C3_18 C2_18 C7_18 C6_18 -1.64(19) . . . . ?
N1_18 C2_18 C7_18 C6_18 172.29(12) . . . . ?
N1_3 C1_3 C1_19 O1_19 131.91(15) . . . . ?
N2_3 C1_3 C1_19 O1_19 -46.0(2) . . . . ?
N1_3 C1_3 C1_19 N1_19 -49.50(18) . . . . ?
N2_3 C1_3 C1_19 N1_19 132.64(14) . . . . ?
O1_19 C1_19 N1_19 C2_19 -3.5(3) . . . . ?
C1_3 C1_19 N1_19 C2_19 178.32(12) . . . . ?
C1_19 N1_19 C2_19 C3_19 -35.0(2) . . . . ?
C1_19 N1_19 C2_19 C7_19 149.69(14) . . . . ?
C7_19 C2_19 C3_19 C4_19 1.4(2) . . . . ?
N1_19 C2_19 C3_19 C4_19 -173.82(14) . . . . ?
C2_19 C3_19 C4_19 C5_19 0.0(2) . . . . ?
C3_19 C4_19 C5_19 C6_19 -1.7(3) . . . . ?
C3_19 C4_19 C5_19 C8_19 177.42(18) . . . . ?
C4_19 C5_19 C6_19 C7_19 1.9(3) . . . . ?
C8_19 C5_19 C6_19 C7_19 -177.14(18) . . . . ?
C5_19 C6_19 C7_19 C2_19 -0.5(2) . . . . ?
C3_19 C2_19 C7_19 C6_19 -1.2(2) . . . . ?
N1_19 C2_19 C7_19 C6_19 174.48(14) . . . . ?
C7_6 C8_6 C1_20 C3_20 106.36(18) . . . . ?
C9_6 C8_6 C1_20 C3_20 -71.9(2) . . . . ?
C7_6 C8_6 C1_20 C2_20 -131.72(17) . . . . ?
C9_6 C8_6 C1_20 C2_20 50.0(2) . . . . ?
